data_8106548
loop_
_publ_author_name
'Patel, Chintan R.'
'Samipillai, Marivel'
'Friedrich, Holger B.'
'Kruger, Hendrik G.'
'Govender, Thavendran'
'Maguire, Glenn E. M.'

_publ_section_title
;
 Crystal structure of
 5,11,17,23-tetra(tert-butyl)-25,26,27,28-tetrahexoxycalix[4]arene,
 C68H104O4
;
_journal_issue 3
_journal_name_full 'Zeitschrift f\"ur Kristallographie - New Crystal Structures'
_journal_page_first 397
_journal_page_last 402
_journal_paper_doi 10.1515/ncrs-2016-0286
_journal_volume 232
_journal_year 2017
_chemical_formula_sum 'C136 H207.5 O8'
_chemical_formula_weight 1970.51
_space_group_crystal_system monoclinic
_space_group_IT_number 14
_space_group_name_Hall '-P 2yn'
_space_group_name_H-M_alt 'P 1 21/n 1'
_atom_sites_solution_hydrogens geom
_cell_angle_alpha 90
_cell_angle_beta 92.4000(10)
_cell_angle_gamma 90
_cell_formula_units_Z 4
_cell_length_a 19.4442(12)
_cell_length_b 16.8522(11)
_cell_length_c 38.048(3)
_cell_measurement_reflns_used 159821
_cell_measurement_temperature 153(2)
_cell_measurement_theta_max 28.39
_cell_measurement_theta_min 1.07
_cell_volume 12456.5(15)
_computing_molecular_graphics 'ORTEP-3 (Furrigia, 2012)'
_computing_publication_material 'SHELXL-2014/7 (Sheldrick, 2008)'
_computing_structure_refinement 'SHELXL-2014/7 (Sheldrick, 2008)'
_computing_structure_solution 'SHELXS-97 (Sheldrick, 2008)'
_diffrn_ambient_temperature 153(2)
_diffrn_measured_fraction_theta_full 0.999
_diffrn_measured_fraction_theta_max 0.998
_diffrn_measurement_device_type 'Bruker Kappa Duo Apex II Diffractometer'
_diffrn_measurement_method '0.5\% \f scans and \w scans'
_diffrn_radiation_type MoK\a
_diffrn_radiation_wavelength 0.71073
_diffrn_reflns_av_R_equivalents 0.0428
_diffrn_reflns_av_unetI/netI 0.0336
_diffrn_reflns_Laue_measured_fraction_full 0.999
_diffrn_reflns_Laue_measured_fraction_max 0.998
_diffrn_reflns_limit_h_max 26
_diffrn_reflns_limit_h_min -24
_diffrn_reflns_limit_k_max 22
_diffrn_reflns_limit_k_min -22
_diffrn_reflns_limit_l_max 50
_diffrn_reflns_limit_l_min -49
_diffrn_reflns_number 159808
_diffrn_reflns_point_group_measured_fraction_full 0.999
_diffrn_reflns_point_group_measured_fraction_max 0.998
_diffrn_reflns_theta_full 25.242
_diffrn_reflns_theta_max 28.394
_diffrn_reflns_theta_min 1.071
_diffrn_source 'fine-focus sealed tube'
_exptl_absorpt_coefficient_mu 0.063
_exptl_absorpt_correction_T_max 1.000
_exptl_absorpt_correction_T_min 0.937
_exptl_absorpt_correction_type multi-scan
_exptl_absorpt_process_details 'SADABS (Sheldrick, 2001)'
_exptl_crystal_colour colourless
_exptl_crystal_density_diffrn 1.051
_exptl_crystal_description block
_exptl_crystal_F_000 4350
_exptl_crystal_size_max 0.470
_exptl_crystal_size_mid 0.460
_exptl_crystal_size_min 0.400
_exptl_transmission_factor_max 1.000
_exptl_transmission_factor_min 0.937
_refine_diff_density_max 0.327
_refine_diff_density_min -0.268
_refine_diff_density_rms 0.039
_refine_ls_extinction_coef .
_refine_ls_extinction_method none
_refine_ls_goodness_of_fit_ref 1.012
_refine_ls_hydrogen_treatment constr
_refine_ls_matrix_type full
_refine_ls_number_parameters 1457
_refine_ls_number_reflns 31202
_refine_ls_number_restraints 372
_refine_ls_restrained_S_all 1.011
_refine_ls_R_factor_all 0.0754
_refine_ls_R_factor_gt 0.0488
_refine_ls_shift/su_max 0.001
_refine_ls_shift/su_mean 0.000
_refine_ls_structure_factor_coef Fsqd
_refine_ls_weighting_details 'w=1/[\s^2^(Fo^2^)+(0.0542P)^2^+4.2685P] where P=(Fo^2^+2Fc^2^)/3'
_refine_ls_weighting_scheme calc
_refine_ls_wR_factor_gt 0.1145
_refine_ls_wR_factor_ref 0.1295
_reflns_Friedel_coverage 0.000
_reflns_Friedel_fraction_full .
_reflns_Friedel_fraction_max .
_reflns_number_gt 22557
_reflns_number_total 31202
_reflns_threshold_expression 'I > 2\s(I)'
_cod_data_source_file suppl_ncrs-2016-0286_suppl.cif
_cod_data_source_block hexcalix
_cod_original_cell_volume 12456.4(14)
_cod_original_sg_symbol_H-M 'P 21/n'
_cod_original_formula_sum 'C136 H207.50 O8'
_cod_database_code 8106548
_shelx_space_group_comment
;
The symmetry employed for this shelxl refinement is uniquely defined
by the following loop, which should always be used as a source of
symmetry information in preference to the above space-group names.
They are only intended as comments.
;
_shelx_estimated_absorpt_t_min 0.971
_shelx_estimated_absorpt_t_max 0.975

loop_
_space_group_symop_operation_xyz
'x, y, z'
'-x+1/2, y+1/2, -z+1/2'
'-x, -y, -z'
'x-1/2, -y-1/2, z-1/2'

loop_
_atom_site_label
_atom_site_type_symbol
_atom_site_fract_x
_atom_site_fract_y
_atom_site_fract_z
_atom_site_U_iso_or_equiv
_atom_site_adp_type
_atom_site_occupancy
_atom_site_site_symmetry_order
_atom_site_calc_flag
_atom_site_refinement_flags_posn
_atom_site_refinement_flags_adp
_atom_site_refinement_flags_occupancy
_atom_site_disorder_assembly
_atom_site_disorder_group
O1A O 0.06287(4) 0.29691(5) 0.18781(2) 0.02302(18) Uani 1 1 d . . . . .
C1A C 0.06099(6) 0.36101(7) 0.13129(3) 0.0210(2) Uani 1 1 d . . . . .
O1C O 0.71749(5) 0.36851(6) 0.09858(2) 0.0290(2) Uani 1 1 d . . . . .
C1C C 0.74227(7) 0.50158(8) 0.07935(3) 0.0262(3) Uani 1 1 d . . . . .
O2A O 0.16287(5) 0.13563(5) 0.17197(2) 0.02673(19) Uani 1 1 d . . . . .
C2A C 0.04048(6) 0.35956(8) 0.09570(3) 0.0235(3) Uani 1 1 d . . . . .
H2A H 0.0480 0.4054 0.0818 0.028 Uiso 1 1 calc R U . . .
C2C C 0.79101(7) 0.56173(8) 0.07648(3) 0.0277(3) Uani 1 1 d . . . . .
H2C H 0.7773 0.6104 0.0657 0.033 Uiso 1 1 calc R U . . .
O3A O 0.31708(5) 0.18583(6) 0.16256(2) 0.0276(2) Uani 1 1 d . . . . .
C3A C 0.00958(6) 0.29379(8) 0.07987(3) 0.0243(3) Uani 1 1 d . . . . .
O3C O 0.76612(4) 0.21885(5) 0.15459(2) 0.02462(19) Uani 1 1 d . . . . .
C3C C 0.85900(7) 0.55312(8) 0.08881(3) 0.0268(3) Uani 1 1 d . . . . .
O4A O 0.21752(5) 0.34080(5) 0.16378(2) 0.02407(19) Uani 1 1 d . . . . .
C4A C 0.00352(6) 0.22609(8) 0.10062(3) 0.0237(3) Uani 1 1 d . . . . .
H4A H -0.0149 0.1792 0.0900 0.028 Uiso 1 1 calc R U . . .
O4C O 0.60480(5) 0.29706(6) 0.15711(2) 0.0290(2) Uani 1 1 d . . . . .
C4C C 0.87733(7) 0.48109(8) 0.10470(3) 0.0261(3) Uani 1 1 d . . . . .
H4C H 0.9232 0.4742 0.1137 0.031 Uiso 1 1 calc R U . . .
C5A C 0.02327(6) 0.22451(7) 0.13608(3) 0.0213(2) Uani 1 1 d . . . . .
O5C O 0.55339(4) 0.41992(6) 0.09057(2) 0.0272(2) Uani 1 1 d . . . . .
C5C C 0.83093(6) 0.41907(8) 0.10782(3) 0.0233(3) Uani 1 1 d . . . . .
C6A C 0.04916(6) 0.29404(7) 0.15169(3) 0.0209(2) Uani 1 1 d . . . . .
C6C C 0.76354(6) 0.42961(8) 0.09422(3) 0.0236(3) Uani 1 1 d . . . . .
C7A C 0.00124(7) 0.31435(9) 0.20597(4) 0.0320(3) Uani 1 1 d D . . . .
H7AA H -0.0316 0.2696 0.2036 0.038 Uiso 0.646(4) 1 calc R U P A 1
H7AB H -0.0212 0.3627 0.1961 0.038 Uiso 0.646(4) 1 calc R U P A 1
H7AC H -0.014(2) 0.375(3) 0.1989(12) 0.038 Uiso 0.354(4) 1 d . U P A 2
H7AD H -0.037(2) 0.279(3) 0.1946(12) 0.038 Uiso 0.354(4) 1 d . U P A 2
C7C C 0.69399(9) 0.32786(10) 0.06740(4) 0.0428(4) Uani 1 1 d . . . . .
H7C H 0.6602 0.3506 0.0517 0.051 Uiso 0.497(5) 1 calc R U P B 2
H7CA H 0.7155 0.3510 0.0466 0.051 Uiso 0.503(5) 1 calc R U P B 1
H7CB H 0.6434 0.3332 0.0641 0.051 Uiso 0.503(5) 1 calc R U P B 1
C8A C 0.0234(3) 0.3276(3) 0.24558(13) 0.0296(8) Uani 0.646(4) 1 d . U P A 1
H8AA H -0.0184 0.3267 0.2596 0.036 Uiso 0.646(4) 1 calc R U P A 1
H8AB H 0.0528 0.2825 0.2535 0.036 Uiso 0.646(4) 1 calc R U P A 1
C8B C 0.0083(5) 0.3090(6) 0.2432(3) 0.0296(8) Uani 0.354(4) 1 d D U P A 2
H8BA H 0.0319 0.2586 0.2496 0.036 Uiso 0.354(4) 1 calc R U P A 2
H8BB H -0.0380 0.3077 0.2530 0.036 Uiso 0.354(4) 1 calc R U P A 2
C8C C 0.7211(3) 0.2571(4) 0.06119(15) 0.0445(13) Uani 0.497(5) 1 d . U P B 2
H8CA H 0.7137 0.2221 0.0816 0.053 Uiso 0.497(5) 1 calc R U P B 2
H8CB H 0.7714 0.2632 0.0590 0.053 Uiso 0.497(5) 1 calc R U P B 2
C8D C 0.7149(4) 0.2352(3) 0.07138(14) 0.0358(11) Uani 0.503(5) 1 d . U P B 1
H8DA H 0.7654 0.2305 0.0699 0.043 Uiso 0.503(5) 1 calc R U P B 1
H8DB H 0.7029 0.2170 0.0951 0.043 Uiso 0.503(5) 1 calc R U P B 1
C9A C 0.06201(16) 0.40402(19) 0.25347(8) 0.0262(6) Uani 0.646(4) 1 d . U P A 1
H9AA H 0.0311 0.4493 0.2478 0.031 Uiso 0.646(4) 1 calc R U P A 1
H9AB H 0.1014 0.4075 0.2379 0.031 Uiso 0.646(4) 1 calc R U P A 1
C9B C 0.0480(3) 0.3765(4) 0.25914(16) 0.0310(12) Uani 0.354(4) 1 d . U P A 2
H9BA H 0.0261 0.4272 0.2518 0.037 Uiso 0.354(4) 1 calc R U P A 2
H9BB H 0.0955 0.3761 0.2507 0.037 Uiso 0.354(4) 1 calc R U P A 2
C9C C 0.6812(2) 0.1800(2) 0.04452(9) 0.0423(10) Uani 0.503(5) 1 d . U P B 1
H9CA H 0.6928 0.1248 0.0514 0.051 Uiso 0.503(5) 1 calc R U P B 1
H9CB H 0.6307 0.1858 0.0457 0.051 Uiso 0.503(5) 1 calc R U P B 1
C9D C 0.69092(18) 0.2174(2) 0.02800(10) 0.0393(9) Uani 0.497(5) 1 d . U P B 2
H9DA H 0.6413 0.2075 0.0311 0.047 Uiso 0.497(5) 1 calc R U P B 2
H9DB H 0.6948 0.2545 0.0080 0.047 Uiso 0.497(5) 1 calc R U P B 2
C10A C 0.08880(12) 0.41182(15) 0.29149(6) 0.0349(7) Uani 0.646(4) 1 d . U P A 1
H10A H 0.1175 0.3648 0.2975 0.042 Uiso 0.646(4) 1 calc R U P A 1
H10B H 0.1190 0.4591 0.2934 0.042 Uiso 0.646(4) 1 calc R U P A 1
C10B C 0.0502(2) 0.3699(3) 0.29957(12) 0.0393(13) Uani 0.354(4) 1 d . U P A 2
H10C H 0.0029 0.3606 0.3073 0.047 Uiso 0.354(4) 1 calc R U P A 2
H10D H 0.0782 0.3230 0.3066 0.047 Uiso 0.354(4) 1 calc R U P A 2
C11B C 0.0790(3) 0.4409(3) 0.31841(13) 0.0499(15) Uani 0.354(4) 1 d . U P A 2
H11A H 0.0527 0.4885 0.3107 0.060 Uiso 0.354(4) 1 calc R U P A 2
H11B H 0.1274 0.4485 0.3120 0.060 Uiso 0.354(4) 1 calc R U P A 2
C12A C 0.0642(7) 0.4169(9) 0.3560(4) 0.0645(19) Uani 0.646(4) 1 d . U P A 1
H12A H 0.0271 0.4219 0.3725 0.097 Uiso 0.646(4) 1 calc R U P A 1
H12B H 0.0883 0.3665 0.3600 0.097 Uiso 0.646(4) 1 calc R U P A 1
H12C H 0.0968 0.4609 0.3596 0.097 Uiso 0.646(4) 1 calc R U P A 1
C12B C 0.0765(15) 0.4330(19) 0.3582(7) 0.0645(19) Uani 0.354(4) 1 d . U P A 2
H12D H 0.0959 0.4808 0.3695 0.097 Uiso 0.354(4) 1 calc R U P A 2
H12E H 0.0286 0.4265 0.3648 0.097 Uiso 0.354(4) 1 calc R U P A 2
H12F H 0.1034 0.3866 0.3661 0.097 Uiso 0.354(4) 1 calc R U P A 2
C13A C -0.01401(8) 0.29183(9) 0.04105(3) 0.0318(3) Uani 1 1 d . . . . .
C13C C 0.91069(7) 0.62162(9) 0.08838(4) 0.0336(3) Uani 1 1 d . . . . .
C14A C -0.00920(10) 0.37337(11) 0.02374(4) 0.0488(4) Uani 1 1 d . . . . .
H14D H -0.0247 0.3695 -0.0010 0.073 Uiso 1 1 calc R U . . .
H14E H -0.0384 0.4111 0.0358 0.073 Uiso 1 1 calc R U . . .
H14F H 0.0386 0.3918 0.0253 0.073 Uiso 1 1 calc R U . . .
C14C C 0.88838(10) 0.68571(11) 0.06182(6) 0.0603(6) Uani 1 1 d . . . . .
H14A H 0.8851 0.6627 0.0382 0.091 Uiso 1 1 calc R U . . .
H14B H 0.8434 0.7068 0.0678 0.091 Uiso 1 1 calc R U . . .
H14C H 0.9224 0.7287 0.0625 0.091 Uiso 1 1 calc R U . . .
C15A C -0.08916(9) 0.26502(12) 0.03734(4) 0.0496(4) Uani 1 1 d . . . . .
H15D H -0.0939 0.2127 0.0482 0.074 Uiso 1 1 calc R U . . .
H15E H -0.1184 0.3033 0.0491 0.074 Uiso 1 1 calc R U . . .
H15F H -0.1033 0.2618 0.0123 0.074 Uiso 1 1 calc R U . . .
C15C C 0.98183(8) 0.59239(10) 0.07860(5) 0.0457(4) Uani 1 1 d . . . . .
H15A H 0.9789 0.5692 0.0550 0.069 Uiso 1 1 calc R U . . .
H15B H 1.0141 0.6371 0.0790 0.069 Uiso 1 1 calc R U . . .
H15C H 0.9981 0.5521 0.0956 0.069 Uiso 1 1 calc R U . . .
C16A C 0.03190(10) 0.23373(11) 0.02195(4) 0.0501(4) Uani 1 1 d . . . . .
H16D H 0.0292 0.1812 0.0329 0.075 Uiso 1 1 calc R U . . .
H16E H 0.0163 0.2302 -0.0028 0.075 Uiso 1 1 calc R U . . .
H16F H 0.0796 0.2525 0.0236 0.075 Uiso 1 1 calc R U . . .
C16C C 0.91579(11) 0.65762(13) 0.12520(5) 0.0614(5) Uani 1 1 d . . . . .
H16A H 0.8703 0.6765 0.1316 0.092 Uiso 1 1 calc R U . . .
H16B H 0.9322 0.6173 0.1421 0.092 Uiso 1 1 calc R U . . .
H16C H 0.9481 0.7022 0.1255 0.092 Uiso 1 1 calc R U . . .
C17A C 0.01981(6) 0.14698(7) 0.15639(3) 0.0235(3) Uani 1 1 d . . . . .
H17C H 0.0358 0.1558 0.1811 0.028 Uiso 1 1 calc R U . . .
H17D H -0.0284 0.1282 0.1563 0.028 Uiso 1 1 calc R U . . .
C17C C 0.85073(6) 0.34452(8) 0.12790(3) 0.0243(3) Uani 1 1 d . . . . .
H17A H 0.9015 0.3405 0.1302 0.029 Uiso 1 1 calc R U . . .
H17B H 0.8332 0.2975 0.1147 0.029 Uiso 1 1 calc R U . . .
C18A C 0.06445(6) 0.08467(7) 0.13983(3) 0.0227(2) Uani 1 1 d . . . . .
C18C C 0.82115(6) 0.34551(7) 0.16428(3) 0.0211(2) Uani 1 1 d . . . . .
C19A C 0.03685(7) 0.03157(8) 0.11487(3) 0.0247(3) Uani 1 1 d . . . . .
H19A H -0.0115 0.0315 0.1100 0.030 Uiso 1 1 calc R U . . .
C19C C 0.83537(6) 0.40916(7) 0.18681(3) 0.0224(2) Uani 1 1 d . . . . .
H19C H 0.8652 0.4499 0.1794 0.027 Uiso 1 1 calc R U . . .
C20A C 0.07752(7) -0.02133(8) 0.09686(3) 0.0263(3) Uani 1 1 d . . . . .
C20C C 0.80742(6) 0.41513(7) 0.21974(3) 0.0223(2) Uani 1 1 d . . . . .
C21A C 0.14851(7) -0.01815(8) 0.10424(4) 0.0272(3) Uani 1 1 d . . . . .
H21A H 0.1775 -0.0532 0.0920 0.033 Uiso 1 1 calc R U . . .
C21C C 0.76091(6) 0.35647(7) 0.22891(3) 0.0230(2) Uani 1 1 d . . . . .
H21C H 0.7399 0.3603 0.2509 0.028 Uiso 1 1 calc R U . . .
C22A C 0.17846(6) 0.03393(7) 0.12860(3) 0.0242(3) Uani 1 1 d . . . . .
C22C C 0.74409(6) 0.29265(7) 0.20709(3) 0.0214(2) Uani 1 1 d . . . . .
C23A C 0.13523(6) 0.08348(7) 0.14731(3) 0.0227(2) Uani 1 1 d . . . . .
C23C C 0.77742(6) 0.28586(7) 0.17539(3) 0.0212(2) Uani 1 1 d . . . . .
C24A C 0.18659(7) 0.09976(8) 0.20461(4) 0.0290(3) Uani 1 1 d . . . . .
H24E H 0.2325 0.1214 0.2116 0.035 Uiso 1 1 calc R U . . .
H24F H 0.1915 0.0418 0.2012 0.035 Uiso 1 1 calc R U . . .
C25A C 0.13765(7) 0.11481(8) 0.23366(4) 0.0288(3) Uani 1 1 d . . . . .
H25E H 0.0933 0.0880 0.2278 0.035 Uiso 1 1 calc R U . . .
H25F H 0.1286 0.1725 0.2352 0.035 Uiso 1 1 calc R U . . .
C26A C 0.16601(8) 0.08512(9) 0.26915(4) 0.0336(3) Uani 1 1 d . . . . .
H26E H 0.1700 0.0266 0.2683 0.040 Uiso 1 1 calc R U . . .
H26F H 0.2128 0.1070 0.2735 0.040 Uiso 1 1 calc R U . . .
C27A C 0.12182(7) 0.10779(9) 0.29965(4) 0.0329(3) Uani 1 1 d . . . . .
H27E H 0.1161 0.1662 0.2998 0.039 Uiso 1 1 calc R U . . .
H27F H 0.0756 0.0840 0.2957 0.039 Uiso 1 1 calc R U . . .
C28A C 0.15097(8) 0.08170(11) 0.33543(4) 0.0412(4) Uani 1 1 d . . . . .
H28E H 0.1986 0.1019 0.3387 0.049 Uiso 1 1 calc R U . . .
H28F H 0.1530 0.0230 0.3361 0.049 Uiso 1 1 calc R U . . .
C29A C 0.10897(9) 0.11067(12) 0.36570(4) 0.0481(4) Uani 1 1 d . . . . .
H29G H 0.1302 0.0921 0.3880 0.072 Uiso 1 1 calc R U . . .
H29H H 0.1076 0.1688 0.3656 0.072 Uiso 1 1 calc R U . . .
H29I H 0.0620 0.0898 0.3630 0.072 Uiso 1 1 calc R U . . .
C30A C 0.04833(7) -0.07912(9) 0.06887(4) 0.0322(3) Uani 1 1 d . . . . .
C30C C 0.82243(7) 0.48404(8) 0.24515(4) 0.0277(3) Uani 1 1 d . . . . .
C31A C -0.03011(8) -0.07477(11) 0.06461(5) 0.0451(4) Uani 1 1 d . . . . .
H31D H -0.0439 -0.0207 0.0580 0.068 Uiso 1 1 calc R U . . .
H31E H -0.0462 -0.1119 0.0462 0.068 Uiso 1 1 calc R U . . .
H31F H -0.0504 -0.0889 0.0869 0.068 Uiso 1 1 calc R U . . .
C31C C 0.87127(8) 0.54524(9) 0.22994(5) 0.0403(4) Uani 1 1 d . . . . .
H31A H 0.8795 0.5882 0.2470 0.060 Uiso 1 1 calc R U . . .
H31B H 0.9151 0.5196 0.2250 0.060 Uiso 1 1 calc R U . . .
H31C H 0.8505 0.5671 0.2081 0.060 Uiso 1 1 calc R U . . .
C32A C 0.06824(9) -0.16415(9) 0.07921(5) 0.0457(4) Uani 1 1 d . . . . .
H32D H 0.1184 -0.1682 0.0821 0.069 Uiso 1 1 calc R U . . .
H32E H 0.0474 -0.1779 0.1014 0.069 Uiso 1 1 calc R U . . .
H32F H 0.0516 -0.2008 0.0608 0.069 Uiso 1 1 calc R U . . .
C32C C 0.85532(9) 0.45226(10) 0.27969(4) 0.0438(4) Uani 1 1 d . . . . .
H32A H 0.8648 0.4965 0.2959 0.066 Uiso 1 1 calc R U . . .
H32B H 0.8237 0.4149 0.2904 0.066 Uiso 1 1 calc R U . . .
H32C H 0.8984 0.4250 0.2749 0.066 Uiso 1 1 calc R U . . .
C33A C 0.07870(10) -0.05853(11) 0.03336(4) 0.0496(4) Uani 1 1 d . . . . .
H33D H 0.1291 -0.0610 0.0356 0.074 Uiso 1 1 calc R U . . .
H33E H 0.0620 -0.0966 0.0155 0.074 Uiso 1 1 calc R U . . .
H33F H 0.0645 -0.0049 0.0263 0.074 Uiso 1 1 calc R U . . .
C33C C 0.75410(8) 0.52494(9) 0.25262(5) 0.0393(4) Uani 1 1 d . . . . .
H33A H 0.7627 0.5693 0.2689 0.059 Uiso 1 1 calc R U . . .
H33B H 0.7328 0.5449 0.2306 0.059 Uiso 1 1 calc R U . . .
H33C H 0.7231 0.4867 0.2632 0.059 Uiso 1 1 calc R U . . .
C34A C 0.25634(6) 0.04330(8) 0.13179(4) 0.0263(3) Uani 1 1 d . . . . .
H34C H 0.2787 -0.0052 0.1231 0.032 Uiso 1 1 calc R U . . .
H34D H 0.2711 0.0506 0.1568 0.032 Uiso 1 1 calc R U . . .
C34C C 0.68623(6) 0.23732(7) 0.21708(3) 0.0235(3) Uani 1 1 d . . . . .
H34A H 0.6792 0.1958 0.1989 0.028 Uiso 1 1 calc R U . . .
H34B H 0.6983 0.2111 0.2398 0.028 Uiso 1 1 calc R U . . .
C35A C 0.27857(6) 0.11481(8) 0.11045(3) 0.0249(3) Uani 1 1 d . . . . .
C35C C 0.62071(6) 0.28566(7) 0.22017(3) 0.0219(2) Uani 1 1 d . . . . .
C36A C 0.26847(7) 0.11342(8) 0.07405(4) 0.0278(3) Uani 1 1 d . . . . .
H36A H 0.2518 0.0661 0.0631 0.033 Uiso 1 1 calc R U . . .
C36C C 0.59977(6) 0.30909(7) 0.25320(3) 0.0235(3) Uani 1 1 d . . . . .
H36C H 0.6219 0.2864 0.2735 0.028 Uiso 1 1 calc R U . . .
C37A C 0.28192(7) 0.17887(8) 0.05292(3) 0.0272(3) Uani 1 1 d . . . . .
C37C C 0.54770(6) 0.36445(8) 0.25754(3) 0.0245(3) Uani 1 1 d . . . . .
C38A C 0.30485(6) 0.24739(8) 0.07004(3) 0.0263(3) Uani 1 1 d . . . . .
H38A H 0.3132 0.2933 0.0564 0.032 Uiso 1 1 calc R U . . .
C38C C 0.51615(7) 0.39631(8) 0.22710(3) 0.0257(3) Uani 1 1 d . . . . .
H38C H 0.4808 0.4347 0.2294 0.031 Uiso 1 1 calc R U . . .
C39A C 0.31608(6) 0.25143(8) 0.10641(3) 0.0237(3) Uani 1 1 d . . . . .
C39C C 0.53449(6) 0.37404(8) 0.19357(3) 0.0234(3) Uani 1 1 d . . . . .
C40A C 0.30469(6) 0.18367(8) 0.12641(3) 0.0236(3) Uani 1 1 d . . . . .
C40C C 0.58592(6) 0.31679(7) 0.19045(3) 0.0222(2) Uani 1 1 d . . . . .
C41C C 0.5928(3) 0.2172(7) 0.14623(17) 0.0314(9) Uani 0.789(3) 1 d D U P C 1
H41A H 0.5754 0.1865 0.1662 0.038 Uiso 0.789(3) 1 calc R U P C 1
H41B H 0.6369 0.1931 0.1397 0.038 Uiso 0.789(3) 1 calc R U P C 1
C41D C 0.5839(16) 0.213(3) 0.1473(7) 0.0314(9) Uani 0.211(3) 1 d D U P C 2
H41C H 0.6247 0.1781 0.1466 0.038 Uiso 0.211(3) 1 calc R U P C 2
H41D H 0.5518 0.1912 0.1644 0.038 Uiso 0.211(3) 1 calc R U P C 2
C42C C 0.5415(3) 0.2120(3) 0.11529(13) 0.0336(9) Uani 0.789(3) 1 d D U P C 1
H42A H 0.5580 0.2447 0.0957 0.040 Uiso 0.789(3) 1 calc R U P C 1
H42B H 0.4968 0.2339 0.1222 0.040 Uiso 0.789(3) 1 calc R U P C 1
C42D C 0.5489(15) 0.2203(13) 0.1113(6) 0.0336(9) Uani 0.211(3) 1 d D U P C 2
H42C H 0.5022 0.2426 0.1133 0.040 Uiso 0.211(3) 1 calc R U P C 2
H42D H 0.5755 0.2565 0.0965 0.040 Uiso 0.211(3) 1 calc R U P C 2
C43C C 0.53108(15) 0.12659(18) 0.10257(7) 0.0364(6) Uani 0.789(3) 1 d D U P C 1
H43A H 0.5765 0.1035 0.0977 0.044 Uiso 0.789(3) 1 calc R U P C 1
H43B H 0.5114 0.0952 0.1217 0.044 Uiso 0.789(3) 1 calc R U P C 1
C43D C 0.5443(6) 0.1401(8) 0.0944(3) 0.0364(6) Uani 0.211(3) 1 d D U P C 2
H43C H 0.5235 0.1022 0.1108 0.044 Uiso 0.211(3) 1 calc R U P C 2
H43D H 0.5912 0.1210 0.0897 0.044 Uiso 0.211(3) 1 calc R U P C 2
C44C C 0.5017(6) 0.1424(6) 0.0604(3) 0.0466(6) Uani 0.211(3) 1 d D U P C 2
H44A H 0.5171 0.1880 0.0464 0.056 Uiso 0.211(3) 1 calc R U P C 2
H44B H 0.4531 0.1523 0.0660 0.056 Uiso 0.211(3) 1 calc R U P C 2
C44D C 0.48434(13) 0.11865(16) 0.06975(7) 0.0466(6) Uani 0.789(3) 1 d D U P C 1
H44C H 0.4394 0.1433 0.0743 0.056 Uiso 0.789(3) 1 calc R U P C 1
H44D H 0.5048 0.1486 0.0504 0.056 Uiso 0.789(3) 1 calc R U P C 1
C45C C 0.5042(5) 0.0671(5) 0.0374(2) 0.0479(5) Uani 0.211(3) 1 d D U P C 2
H45A H 0.4787 0.0770 0.0148 0.058 Uiso 0.211(3) 1 calc R U P C 2
H45B H 0.5526 0.0554 0.0323 0.058 Uiso 0.211(3) 1 calc R U P C 2
C45D C 0.47213(13) 0.03361(15) 0.05781(6) 0.0479(5) Uani 0.789(3) 1 d D U P C 1
H45C H 0.4493 0.0045 0.0767 0.058 Uiso 0.789(3) 1 calc R U P C 1
H45D H 0.4401 0.0340 0.0369 0.058 Uiso 0.789(3) 1 calc R U P C 1
C46C C 0.4735(8) -0.0038(7) 0.0550(4) 0.0847(10) Uani 0.211(3) 1 d D U P C 2
H46A H 0.4761 -0.0501 0.0396 0.127 Uiso 0.211(3) 1 calc R U P C 2
H46B H 0.4991 -0.0145 0.0772 0.127 Uiso 0.211(3) 1 calc R U P C 2
H46C H 0.4252 0.0071 0.0597 0.127 Uiso 0.211(3) 1 calc R U P C 2
C46D C 0.53634(17) -0.01079(19) 0.04881(9) 0.0847(10) Uani 0.789(3) 1 d D U P C 1
H46D H 0.5241 -0.0648 0.0414 0.127 Uiso 0.789(3) 1 calc R U P C 1
H46E H 0.5587 0.0166 0.0296 0.127 Uiso 0.789(3) 1 calc R U P C 1
H46F H 0.5679 -0.0130 0.0695 0.127 Uiso 0.789(3) 1 calc R U P C 1
C47A C 0.27252(7) 0.17461(9) 0.01275(4) 0.0331(3) Uani 1 1 d . . . . .
C47C C 0.52968(7) 0.39654(9) 0.29376(4) 0.0307(3) Uani 1 1 d . . . . .
C48A C 0.20685(9) 0.12969(14) 0.00182(5) 0.0571(5) Uani 1 1 d . . . . .
H48D H 0.1670 0.1571 0.0111 0.086 Uiso 1 1 calc R U . . .
H48E H 0.2021 0.1276 -0.0239 0.086 Uiso 1 1 calc R U . . .
H48F H 0.2093 0.0756 0.0113 0.086 Uiso 1 1 calc R U . . .
C48C C 0.55804(11) 0.34412(13) 0.32364(4) 0.0567(5) Uani 1 1 d . . . . .
H48A H 0.5384 0.2908 0.3212 0.085 Uiso 1 1 calc R U . . .
H48B H 0.6083 0.3410 0.3227 0.085 Uiso 1 1 calc R U . . .
H48C H 0.5457 0.3669 0.3462 0.085 Uiso 1 1 calc R U . . .
C49A C 0.33411(9) 0.13135(13) -0.00187(4) 0.0526(5) Uani 1 1 d . . . . .
H49D H 0.3765 0.1598 0.0050 0.079 Uiso 1 1 calc R U . . .
H49E H 0.3363 0.0773 0.0076 0.079 Uiso 1 1 calc R U . . .
H49F H 0.3290 0.1292 -0.0276 0.079 Uiso 1 1 calc R U . . .
C49C C 0.56067(9) 0.47977(11) 0.29776(5) 0.0484(4) Uani 1 1 d . . . . .
H49A H 0.5426 0.5137 0.2786 0.073 Uiso 1 1 calc R U . . .
H49B H 0.5484 0.5024 0.3204 0.073 Uiso 1 1 calc R U . . .
H49C H 0.6109 0.4765 0.2968 0.073 Uiso 1 1 calc R U . . .
C50A C 0.26875(12) 0.25732(11) -0.00387(5) 0.0604(5) Uani 1 1 d . . . . .
H50D H 0.2295 0.2863 0.0051 0.091 Uiso 1 1 calc R U . . .
H50E H 0.3113 0.2863 0.0021 0.091 Uiso 1 1 calc R U . . .
H50F H 0.2630 0.2523 -0.0295 0.091 Uiso 1 1 calc R U . . .
C50C C 0.45157(8) 0.40257(10) 0.29719(4) 0.0385(4) Uani 1 1 d . . . . .
H50A H 0.4319 0.4360 0.2783 0.058 Uiso 1 1 calc R U . . .
H50B H 0.4312 0.3495 0.2955 0.058 Uiso 1 1 calc R U . . .
H50C H 0.4417 0.4261 0.3200 0.058 Uiso 1 1 calc R U . . .
C51A C 0.33640(6) 0.33033(8) 0.12309(3) 0.0256(3) Uani 1 1 d . . . . .
H51C H 0.3439 0.3234 0.1488 0.031 Uiso 1 1 calc R U . . .
H51D H 0.3800 0.3490 0.1134 0.031 Uiso 1 1 calc R U . . .
C51C C 0.50432(6) 0.41531(8) 0.16117(3) 0.0269(3) Uani 1 1 d . . . . .
H51A H 0.4600 0.4402 0.1667 0.032 Uiso 1 1 calc R U . . .
H51B H 0.4953 0.3758 0.1423 0.032 Uiso 1 1 calc R U . . .
C52A C 0.28047(6) 0.39171(7) 0.11587(3) 0.0227(2) Uani 1 1 d . . . . .
C52C C 0.55322(6) 0.47851(8) 0.14837(3) 0.0246(3) Uani 1 1 d . . . . .
C53A C 0.28327(7) 0.44418(8) 0.08756(3) 0.0250(3) Uani 1 1 d . . . . .
H53A H 0.3232 0.4447 0.0740 0.030 Uiso 1 1 calc R U . . .
C53C C 0.57415(7) 0.54043(8) 0.17066(4) 0.0283(3) Uani 1 1 d . . . . .
H53C H 0.5569 0.5424 0.1936 0.034 Uiso 1 1 calc R U . . .
C54A C 0.22962(7) 0.49571(8) 0.07849(3) 0.0252(3) Uani 1 1 d . . . . .
C54C C 0.61924(7) 0.59919(8) 0.16055(4) 0.0299(3) Uani 1 1 d . . . . .
C55A C 0.17156(7) 0.49342(8) 0.09885(3) 0.0250(3) Uani 1 1 d . . . . .
H55A H 0.1343 0.5282 0.0931 0.030 Uiso 1 1 calc R U . . .
C55C C 0.64761(7) 0.59069(8) 0.12771(4) 0.0312(3) Uani 1 1 d . . . . .
H55C H 0.6808 0.6283 0.1207 0.037 Uiso 1 1 calc R U . . .
C56A C 0.16623(6) 0.44218(7) 0.12717(3) 0.0226(2) Uani 1 1 d . . . . .
C56C C 0.62933(7) 0.52937(8) 0.10476(4) 0.0272(3) Uani 1 1 d . . . . .
C57A C 0.22194(6) 0.39263(7) 0.13575(3) 0.0221(2) Uani 1 1 d . . . . .
C57C C 0.57876(6) 0.47587(8) 0.11474(3) 0.0250(3) Uani 1 1 d . . . . .
C58A C 0.24383(7) 0.37561(8) 0.19603(3) 0.0282(3) Uani 1 1 d . . . . .
H58C H 0.2188 0.4254 0.2007 0.034 Uiso 1 1 calc R U . . .
H58D H 0.2933 0.3884 0.1942 0.034 Uiso 1 1 calc R U . . .
C58C C 0.49464(7) 0.45102(10) 0.07094(4) 0.0349(3) Uani 1 1 d . . . . .
H58A H 0.5076 0.5003 0.0587 0.042 Uiso 1 1 calc R U . . .
H58B H 0.4578 0.4641 0.0872 0.042 Uiso 1 1 calc R U . . .
C59A C 0.23453(7) 0.31761(8) 0.22555(3) 0.0260(3) Uani 1 1 d . . . . .
H59C H 0.2602 0.2683 0.2208 0.031 Uiso 1 1 calc R U . . .
H59D H 0.1852 0.3039 0.2267 0.031 Uiso 1 1 calc R U . . .
C59C C 0.46868(7) 0.39046(11) 0.04438(4) 0.0385(4) Uani 1 1 d . . . . .
H59A H 0.4237 0.4086 0.0342 0.046 Uiso 1 1 calc R U . . .
H59B H 0.4608 0.3398 0.0568 0.046 Uiso 1 1 calc R U . . .
C60A C 0.26012(7) 0.35229(9) 0.26065(3) 0.0306(3) Uani 1 1 d . . . . .
H60C H 0.3097 0.3649 0.2594 0.037 Uiso 1 1 calc R U . . .
H60D H 0.2354 0.4026 0.2647 0.037 Uiso 1 1 calc R U . . .
C60C C 0.51637(7) 0.37480(10) 0.01453(4) 0.0361(3) Uani 1 1 d . . . . .
H60A H 0.5297 0.4261 0.0041 0.043 Uiso 1 1 calc R U . . .
H60B H 0.5588 0.3489 0.0242 0.043 Uiso 1 1 calc R U . . .
C61A C 0.25041(8) 0.29744(9) 0.29182(4) 0.0325(3) Uani 1 1 d . . . . .
H61C H 0.2019 0.2796 0.2915 0.039 Uiso 1 1 calc R U . . .
H61D H 0.2797 0.2499 0.2892 0.039 Uiso 1 1 calc R U . . .
C61C C 0.48427(9) 0.32298(11) -0.01411(4) 0.0445(4) Uani 1 1 d . . . . .
H61A H 0.4702 0.2722 -0.0034 0.053 Uiso 1 1 calc R U . . .
H61B H 0.4421 0.3494 -0.0237 0.053 Uiso 1 1 calc R U . . .
C62A C 0.26824(8) 0.33598(10) 0.32716(4) 0.0368(3) Uani 1 1 d . . . . .
H62C H 0.3181 0.3482 0.3286 0.044 Uiso 1 1 calc R U . . .
H62D H 0.2430 0.3868 0.3286 0.044 Uiso 1 1 calc R U . . .
C62C C 0.52991(10) 0.30478(12) -0.04422(5) 0.0514(4) Uani 1 1 d . . . . .
H62A H 0.5450 0.3554 -0.0546 0.062 Uiso 1 1 calc R U . . .
H62B H 0.5715 0.2766 -0.0349 0.062 Uiso 1 1 calc R U . . .
C63A C 0.25095(10) 0.28455(11) 0.35830(4) 0.0486(4) Uani 1 1 d . . . . .
H63D H 0.2636 0.3125 0.3802 0.073 Uiso 1 1 calc R U . . .
H63E H 0.2015 0.2733 0.3574 0.073 Uiso 1 1 calc R U . . .
H63F H 0.2766 0.2346 0.3574 0.073 Uiso 1 1 calc R U . . .
C63C C 0.49542(15) 0.25489(16) -0.07277(6) 0.0842(8) Uani 1 1 d . . . . .
H63A H 0.5277 0.2453 -0.0914 0.126 Uiso 1 1 calc R U . . .
H63B H 0.4813 0.2040 -0.0629 0.126 Uiso 1 1 calc R U . . .
H63C H 0.4548 0.2829 -0.0826 0.126 Uiso 1 1 calc R U . . .
C64A C 0.23090(8) 0.55123(9) 0.04651(4) 0.0338(3) Uani 1 1 d . . . . .
C64C C 0.63471(8) 0.67352(9) 0.18291(4) 0.0390(4) Uani 1 1 d . . . . .
C65A C 0.29984(9) 0.54828(12) 0.02865(5) 0.0527(5) Uani 1 1 d . . . . .
H65D H 0.3090 0.4938 0.0212 0.079 Uiso 1 1 calc R U . . .
H65E H 0.2981 0.5833 0.0081 0.079 Uiso 1 1 calc R U . . .
H65F H 0.3366 0.5659 0.0453 0.079 Uiso 1 1 calc R U . . .
C65C C 0.61086(9) 0.66491(11) 0.22064(5) 0.0490(4) Uani 1 1 d . . . . .
H65A H 0.5616 0.6523 0.2201 0.073 Uiso 1 1 calc R U . . .
H65B H 0.6368 0.6222 0.2326 0.073 Uiso 1 1 calc R U . . .
H65C H 0.6189 0.7148 0.2334 0.073 Uiso 1 1 calc R U . . .
C66A C 0.21781(12) 0.63673(10) 0.05789(5) 0.0586(5) Uani 1 1 d . . . . .
H66D H 0.1737 0.6397 0.0694 0.088 Uiso 1 1 calc R U . . .
H66E H 0.2549 0.6540 0.0744 0.088 Uiso 1 1 calc R U . . .
H66F H 0.2164 0.6714 0.0372 0.088 Uiso 1 1 calc R U . . .
C66C C 0.71189(9) 0.69333(11) 0.18440(5) 0.0481(4) Uani 1 1 d . . . . .
H66A H 0.7278 0.6990 0.1604 0.072 Uiso 1 1 calc R U . . .
H66B H 0.7196 0.7431 0.1973 0.072 Uiso 1 1 calc R U . . .
H66C H 0.7375 0.6505 0.1965 0.072 Uiso 1 1 calc R U . . .
C67A C 0.17447(10) 0.52519(13) 0.01953(4) 0.0548(5) Uani 1 1 d . . . . .
H67D H 0.1297 0.5266 0.0304 0.082 Uiso 1 1 calc R U . . .
H67E H 0.1738 0.5613 -0.0007 0.082 Uiso 1 1 calc R U . . .
H67F H 0.1839 0.4711 0.0116 0.082 Uiso 1 1 calc R U . . .
C67C C 0.59539(11) 0.74324(10) 0.16528(6) 0.0621(6) Uani 1 1 d . . . . .
H67A H 0.6100 0.7496 0.1411 0.093 Uiso 1 1 calc R U . . .
H67B H 0.5458 0.7324 0.1650 0.093 Uiso 1 1 calc R U . . .
H67C H 0.6053 0.7921 0.1785 0.093 Uiso 1 1 calc R U . . .
C68A C 0.09941(6) 0.43292(8) 0.14599(3) 0.0235(3) Uani 1 1 d . . . . .
H68C H 0.0708 0.4811 0.1425 0.028 Uiso 1 1 calc R U . . .
H68D H 0.1093 0.4260 0.1715 0.028 Uiso 1 1 calc R U . . .
C68C C 0.66667(7) 0.51880(9) 0.07079(4) 0.0310(3) Uani 1 1 d . . . . .
H68A H 0.6622 0.5676 0.0564 0.037 Uiso 1 1 calc R U . . .
H68B H 0.6459 0.4743 0.0571 0.037 Uiso 1 1 calc R U . . .
C70 C 0.7248(3) 0.1399(3) 0.01872(12) 0.0786(17) Uani 0.497(5) 1 d . U P B 2
H70A H 0.7746 0.1496 0.0162 0.094 Uiso 0.497(5) 1 calc R U P B 2
H70B H 0.7202 0.1025 0.0386 0.094 Uiso 0.497(5) 1 calc R U P B 2
C71 C 0.69968(18) 0.1912(2) 0.00689(9) 0.0379(9) Uani 0.503(5) 1 d . U P B 1
H71A H 0.7504 0.1893 0.0056 0.046 Uiso 0.503(5) 1 calc R U P B 1
H71B H 0.6843 0.2446 -0.0010 0.046 Uiso 0.503(5) 1 calc R U P B 1
C72 C 0.6684(3) 0.1298(3) -0.01808(13) 0.0561(13) Uani 0.503(5) 1 d . U P B 1
H72A H 0.6809 0.0760 -0.0097 0.067 Uiso 0.503(5) 1 calc R U P B 1
H72B H 0.6176 0.1344 -0.0187 0.067 Uiso 0.503(5) 1 calc R U P B 1
C73 C 0.6965(5) 0.1009(4) -0.01412(18) 0.082(2) Uani 0.497(5) 1 d . U P B 2
H73A H 0.6490 0.0844 -0.0092 0.098 Uiso 0.497(5) 1 calc R U P B 2
H73B H 0.7233 0.0514 -0.0167 0.098 Uiso 0.497(5) 1 calc R U P B 2
C74 C 0.69222(18) 0.14129(18) -0.05191(8) 0.0838(8) Uani 1 1 d . . . . .
H74A H 0.6717 0.1014 -0.0679 0.126 Uiso 0.503(5) 1 calc R U P B 1
H74B H 0.6792 0.1944 -0.0603 0.126 Uiso 0.503(5) 1 calc R U P B 1
H74C H 0.7425 0.1361 -0.0513 0.126 Uiso 0.503(5) 1 calc R U P B 1
H74D H 0.675(3) 0.098(4) -0.0697(17) 0.126 Uiso 0.497(5) 1 d . U P B 2
H74E H 0.663(3) 0.186(4) -0.0538(17) 0.126 Uiso 0.497(5) 1 d . U P B 2
H74F H 0.743(3) 0.153(4) -0.0555(17) 0.126 Uiso 0.497(5) 1 d . U P B 2
C77 C 0.03400(15) 0.41929(17) 0.31846(6) 0.0400(7) Uani 0.646(4) 1 d . U P A 1
H77A H 0.0005 0.3754 0.3151 0.048 Uiso 0.646(4) 1 calc R U P A 1
H77B H 0.0089 0.4699 0.3147 0.048 Uiso 0.646(4) 1 calc R U P A 1
C80 C 0.3981(7) 0.1642(10) 0.1672(3) 0.0308(5) Uani 0.193(2) 1 d D U P D 2
H80A H 0.4055 0.1063 0.1651 0.037 Uiso 0.193(2) 1 calc R U P D 2
H80B H 0.4250 0.1920 0.1495 0.037 Uiso 0.193(2) 1 calc R U P D 2
C81 C 0.3975(3) 0.1443(3) 0.32954(10) 0.0532(7) Uani 0.807(2) 1 d D U P D 1
H81A H 0.3627 0.1122 0.3409 0.080 Uiso 0.807(2) 1 calc R U P D 1
H81B H 0.4421 0.1375 0.3421 0.080 Uiso 0.807(2) 1 calc R U P D 1
H81C H 0.3841 0.2004 0.3301 0.080 Uiso 0.807(2) 1 calc R U P D 1
C82 C 0.4185(5) 0.1938(6) 0.2053(2) 0.0367(5) Uani 0.193(2) 1 d D U P D 2
H82A H 0.4693 0.1965 0.2081 0.044 Uiso 0.193(2) 1 calc R U P D 2
H82B H 0.4002 0.2481 0.2084 0.044 Uiso 0.193(2) 1 calc R U P D 2
C83 C 0.38805(10) 0.17564(13) 0.21387(5) 0.0367(5) Uani 0.807(2) 1 d D U P D 1
H83A H 0.3503 0.1441 0.2236 0.044 Uiso 0.807(2) 1 calc R U P D 1
H83B H 0.3799 0.2319 0.2199 0.044 Uiso 0.807(2) 1 calc R U P D 1
C84 C 0.3908(4) 0.1396(5) 0.2340(2) 0.0338(4) Uani 0.193(2) 1 d D U P D 2
H84A H 0.3400 0.1380 0.2314 0.041 Uiso 0.193(2) 1 calc R U P D 2
H84B H 0.4081 0.0850 0.2304 0.041 Uiso 0.193(2) 1 calc R U P D 2
C85 C 0.45531(9) 0.14966(12) 0.23194(5) 0.0338(4) Uani 0.807(2) 1 d . U P D 1
H85A H 0.4938 0.1792 0.2218 0.041 Uiso 0.807(2) 1 calc R U P D 1
H85B H 0.4626 0.0924 0.2275 0.041 Uiso 0.807(2) 1 calc R U P D 1
C86 C 0.4109(5) 0.1653(6) 0.2706(2) 0.0407(19) Uani 0.193(2) 1 d . U P D 2
H86A H 0.3971 0.2214 0.2733 0.049 Uiso 0.193(2) 1 calc R U P D 2
H86B H 0.4617 0.1630 0.2735 0.049 Uiso 0.193(2) 1 calc R U P D 2
C87 C 0.45566(11) 0.16432(12) 0.27149(5) 0.0356(4) Uani 0.807(2) 1 d . U P D 1
H87A H 0.5020 0.1513 0.2816 0.043 Uiso 0.807(2) 1 calc R U P D 1
H87B H 0.4478 0.2216 0.2755 0.043 Uiso 0.807(2) 1 calc R U P D 1
C88 C 0.3807(7) 0.1179(9) 0.2998(3) 0.0443(6) Uani 0.193(2) 1 d D U P D 2
H88A H 0.3890 0.0608 0.2955 0.053 Uiso 0.193(2) 1 calc R U P D 2
H88B H 0.3303 0.1264 0.2993 0.053 Uiso 0.193(2) 1 calc R U P D 2
C89 C 0.40285(14) 0.11770(17) 0.29132(7) 0.0443(6) Uani 0.807(2) 1 d D U P D 1
H89A H 0.4153 0.0607 0.2910 0.053 Uiso 0.807(2) 1 calc R U P D 1
H89B H 0.3573 0.1236 0.2790 0.053 Uiso 0.807(2) 1 calc R U P D 1
C90 C 0.4105(14) 0.1395(16) 0.3360(5) 0.0532(7) Uani 0.193(2) 1 d D U P D 2
H90A H 0.3889 0.1068 0.3538 0.080 Uiso 0.193(2) 1 calc R U P D 2
H90B H 0.4603 0.1300 0.3370 0.080 Uiso 0.193(2) 1 calc R U P D 2
H90C H 0.4016 0.1957 0.3407 0.080 Uiso 0.193(2) 1 calc R U P D 2
C91 C 0.38414(12) 0.1677(2) 0.17463(6) 0.0308(5) Uani 0.807(2) 1 d D U P D 1
H91A H 0.4172 0.2044 0.1640 0.037 Uiso 0.807(2) 1 calc R U P D 1
H91B H 0.3960 0.1128 0.1678 0.037 Uiso 0.807(2) 1 calc R U P D 1
C24C C 0.8249(16) 0.1651(13) 0.1588(8) 0.0332(10) Uani 0.4108 1 d . U P E 1
H24A H 0.8306 0.1464 0.1834 0.040 Uiso 0.4108 1 calc R U P E 1
H24B H 0.8678 0.1917 0.1521 0.040 Uiso 0.4108 1 calc R U P E 1
C25C C 0.8070(10) 0.0956(14) 0.1337(8) 0.0358(14) Uani 0.4108 1 d . U P E 1
H25A H 0.8136 0.1155 0.1096 0.043 Uiso 0.4108 1 calc R U P E 1
H25B H 0.8427 0.0546 0.1383 0.043 Uiso 0.4108 1 calc R U P E 1
C26C C 0.7401(4) 0.0539(6) 0.1326(3) 0.0483(9) Uani 0.4108 1 d . U P E 1
H26A H 0.7287 0.0420 0.1571 0.058 Uiso 0.4108 1 calc R U P E 1
H26B H 0.7048 0.0914 0.1231 0.058 Uiso 0.4108 1 calc R U P E 1
C28D C 0.7091(11) -0.0889(10) 0.1135(4) 0.0598(10) Uani 0.2356 1 d . U P F 3
H28G H 0.7170 -0.1282 0.0948 0.072 Uiso 0.2356 1 calc R U P F 3
H28H H 0.7152 -0.1175 0.1362 0.072 Uiso 0.2356 1 calc R U P F 3
C29D C 0.7222(4) -0.1694(4) 0.1013(2) 0.0764(15) Uani 0.3536 1 d . U P E 2
H29A H 0.6880 -0.2086 0.1082 0.115 Uiso 0.3536 1 calc R U P E 2
H29B H 0.7156 -0.1576 0.0762 0.115 Uiso 0.3536 1 calc R U P E 2
H29C H 0.7685 -0.1907 0.1060 0.115 Uiso 0.3536 1 calc R U P E 2
C28C C 0.7719(3) -0.0914(3) 0.12769(15) 0.0598(10) Uani 0.4108 1 d . U P E 1
H28A H 0.8211 -0.0772 0.1312 0.072 Uiso 0.4108 1 calc R U P E 1
H28B H 0.7539 -0.1035 0.1511 0.072 Uiso 0.4108 1 calc R U P E 1
C29E C 0.6375(6) -0.0671(5) 0.1101(3) 0.0764(15) Uani 0.2356 1 d . U P F 3
H29J H 0.6089 -0.1149 0.1116 0.115 Uiso 0.2356 1 calc R U P F 3
H29K H 0.6265 -0.0305 0.1291 0.115 Uiso 0.2356 1 calc R U P F 3
H29L H 0.6282 -0.0413 0.0873 0.115 Uiso 0.2356 1 calc R U P F 3
C29C C 0.7666(4) -0.1633(4) 0.10573(19) 0.0764(15) Uani 0.4108 1 d . U P E 1
H29D H 0.7926 -0.2064 0.1173 0.115 Uiso 0.4108 1 calc R U P E 1
H29E H 0.7181 -0.1787 0.1026 0.115 Uiso 0.4108 1 calc R U P E 1
H29F H 0.7854 -0.1524 0.0827 0.115 Uiso 0.4108 1 calc R U P E 1
C24D C 0.8193(11) 0.1618(9) 0.1602(5) 0.0332(10) Uani 0.5892 1 d . U P E 2
H24C H 0.8135 0.1355 0.1831 0.040 Uiso 0.5892 1 calc R U P E 2
H24D H 0.8643 0.1893 0.1612 0.040 Uiso 0.5892 1 calc R U P E 2
C25D C 0.8194(6) 0.0998(10) 0.1318(5) 0.0358(14) Uani 0.5892 1 d . U P E 2
H25C H 0.8641 0.0716 0.1325 0.043 Uiso 0.5892 1 calc R U P E 2
H25D H 0.8126 0.1251 0.1084 0.043 Uiso 0.5892 1 calc R U P E 2
C28E C 0.7138(8) -0.0969(6) 0.1216(2) 0.0598(10) Uani 0.3536 1 d . U P E 2
H28C H 0.7194 -0.1096 0.1469 0.072 Uiso 0.3536 1 calc R U P E 2
H28D H 0.6665 -0.0765 0.1171 0.072 Uiso 0.3536 1 calc R U P E 2
C26D C 0.7610(2) 0.0413(4) 0.13802(18) 0.0483(9) Uani 0.5892 1 d . U P E 2
H26C H 0.7160 0.0681 0.1340 0.058 Uiso 0.5892 1 calc R U P E 2
H26D H 0.7640 0.0224 0.1627 0.058 Uiso 0.5892 1 calc R U P E 2
C27C C 0.7333(3) -0.0203(4) 0.1123(2) 0.0614(10) Uani 0.4108 1 d . U P E 1
H27A H 0.7496 -0.0105 0.0883 0.074 Uiso 0.4108 1 calc R U P E 1
H27B H 0.6838 -0.0341 0.1098 0.074 Uiso 0.4108 1 calc R U P E 1
C27E C 0.7663(2) -0.0306(3) 0.11244(15) 0.0614(10) Uani 0.2356 1 d . U P F 3
H27G H 0.805(6) -0.074(7) 0.104(3) 0.092 Uiso 0.2356 1 d . U P G 3
H27H H 0.759(5) 0.000(7) 0.087(3) 0.092 Uiso 0.2356 1 d . U P H 3
C27D C 0.7663(2) -0.0306(3) 0.11244(15) 0.0614(10) Uani 0.3536 1 d . U P E 2
H27C H 0.8136 -0.0524 0.1141 0.074 Uiso 0.3536 1 calc R U P E 2
H27D H 0.7569 -0.0125 0.0880 0.074 Uiso 0.3536 1 calc R U P E 2

loop_
_atom_site_aniso_label
_atom_site_aniso_U_11
_atom_site_aniso_U_22
_atom_site_aniso_U_33
_atom_site_aniso_U_23
_atom_site_aniso_U_13
_atom_site_aniso_U_12
O1A 0.0207(4) 0.0305(5) 0.0180(4) 0.0007(3) 0.0023(3) 0.0014(4)
C1A 0.0188(6) 0.0219(6) 0.0224(6) -0.0013(5) 0.0018(4) 0.0015(5)
O1C 0.0280(5) 0.0338(5) 0.0252(5) 0.0020(4) -0.0001(4) -0.0091(4)
C1C 0.0240(6) 0.0350(7) 0.0197(6) 0.0038(5) 0.0010(5) -0.0010(5)
O2A 0.0279(5) 0.0232(5) 0.0287(5) -0.0015(4) -0.0031(4) -0.0007(4)
C2A 0.0236(6) 0.0242(6) 0.0229(6) 0.0032(5) 0.0019(5) 0.0018(5)
C2C 0.0289(7) 0.0300(7) 0.0243(6) 0.0063(5) 0.0017(5) -0.0005(5)
O3A 0.0246(5) 0.0341(5) 0.0238(5) 0.0031(4) -0.0030(4) 0.0006(4)
C3A 0.0219(6) 0.0286(7) 0.0222(6) -0.0019(5) -0.0007(5) 0.0031(5)
O3C 0.0223(4) 0.0210(4) 0.0306(5) -0.0051(4) 0.0024(4) 0.0026(3)
C3C 0.0266(6) 0.0289(7) 0.0251(6) 0.0016(5) 0.0025(5) -0.0045(5)
O4A 0.0288(5) 0.0240(4) 0.0192(4) 0.0028(3) -0.0018(3) -0.0052(4)
C4A 0.0211(6) 0.0232(6) 0.0265(6) -0.0032(5) -0.0013(5) 0.0013(5)
O4C 0.0333(5) 0.0316(5) 0.0227(5) -0.0072(4) 0.0066(4) -0.0036(4)
C4C 0.0208(6) 0.0313(7) 0.0263(6) 0.0014(5) 0.0019(5) -0.0012(5)
C5A 0.0162(5) 0.0229(6) 0.0248(6) 0.0010(5) 0.0017(5) 0.0025(5)
O5C 0.0221(4) 0.0348(5) 0.0241(5) -0.0007(4) -0.0041(3) 0.0007(4)
C5C 0.0233(6) 0.0268(6) 0.0202(6) -0.0004(5) 0.0046(5) 0.0011(5)
C6A 0.0169(5) 0.0253(6) 0.0205(6) 0.0005(5) 0.0004(4) 0.0024(5)
C6C 0.0231(6) 0.0295(7) 0.0186(6) -0.0008(5) 0.0036(5) -0.0035(5)
C7A 0.0243(7) 0.0390(8) 0.0336(7) -0.0060(6) 0.0099(6) -0.0006(6)
C7C 0.0516(10) 0.0461(9) 0.0295(8) 0.0000(7) -0.0139(7) -0.0142(8)
C8A 0.035(2) 0.028(3) 0.0274(11) 0.0008(15) 0.0117(14) -0.0026(14)
C8B 0.035(2) 0.028(3) 0.0274(11) 0.0008(15) 0.0117(14) -0.0026(14)
C8C 0.042(2) 0.052(4) 0.039(3) -0.010(2) -0.010(2) 0.013(2)
C8D 0.053(2) 0.027(2) 0.027(2) -0.0036(16) 0.0015(19) -0.0006(18)
C9A 0.0291(15) 0.0241(16) 0.0255(13) -0.0021(11) 0.0040(10) -0.0038(11)
C9B 0.029(3) 0.028(3) 0.036(3) 0.001(2) 0.004(2) -0.005(2)
C9C 0.065(2) 0.0328(18) 0.0294(17) -0.0017(14) 0.0046(15) -0.0122(15)
C9D 0.050(2) 0.0349(18) 0.033(2) -0.0018(16) 0.0016(15) -0.0010(15)
C10A 0.0316(12) 0.0426(14) 0.0304(12) -0.0070(10) -0.0003(9) -0.0023(11)
C10B 0.037(3) 0.045(3) 0.036(2) -0.001(2) 0.0041(18) 0.006(2)
C11B 0.052(4) 0.059(3) 0.039(3) -0.003(2) 0.001(2) -0.001(3)
C12A 0.069(5) 0.093(6) 0.031(2) -0.008(3) 0.003(3) -0.004(3)
C12B 0.069(5) 0.093(6) 0.031(2) -0.008(3) 0.003(3) -0.004(3)
C13A 0.0373(8) 0.0373(8) 0.0205(6) -0.0025(6) -0.0031(5) -0.0007(6)
C13C 0.0304(7) 0.0299(7) 0.0401(8) 0.0056(6) -0.0008(6) -0.0072(6)
C14A 0.0704(12) 0.0495(10) 0.0255(8) 0.0079(7) -0.0108(7) -0.0038(9)
C14C 0.0459(10) 0.0433(10) 0.0906(15) 0.0302(10) -0.0107(10) -0.0149(8)
C15A 0.0429(9) 0.0733(12) 0.0314(8) 0.0043(8) -0.0133(7) -0.0093(9)
C15C 0.0325(8) 0.0441(9) 0.0611(11) 0.0107(8) 0.0089(7) -0.0110(7)
C16A 0.0629(11) 0.0585(11) 0.0291(8) -0.0124(8) 0.0044(7) 0.0053(9)
C16C 0.0636(12) 0.0595(12) 0.0618(12) -0.0224(10) 0.0080(10) -0.0273(10)
C17A 0.0205(6) 0.0229(6) 0.0273(6) 0.0027(5) 0.0034(5) 0.0010(5)
C17C 0.0207(6) 0.0250(6) 0.0276(6) -0.0002(5) 0.0049(5) 0.0018(5)
C18A 0.0230(6) 0.0195(6) 0.0258(6) 0.0047(5) 0.0027(5) 0.0012(5)
C18C 0.0172(5) 0.0213(6) 0.0247(6) 0.0019(5) 0.0004(5) 0.0035(5)
C19A 0.0222(6) 0.0239(6) 0.0279(7) 0.0041(5) -0.0004(5) -0.0016(5)
C19C 0.0179(6) 0.0202(6) 0.0291(6) 0.0027(5) 0.0005(5) -0.0003(5)
C20A 0.0279(7) 0.0233(6) 0.0277(7) 0.0015(5) 0.0006(5) -0.0024(5)
C20C 0.0202(6) 0.0189(6) 0.0274(6) -0.0010(5) -0.0014(5) 0.0027(5)
C21A 0.0282(7) 0.0235(6) 0.0300(7) -0.0009(5) 0.0030(5) 0.0017(5)
C21C 0.0228(6) 0.0226(6) 0.0238(6) 0.0012(5) 0.0027(5) 0.0016(5)
C22A 0.0217(6) 0.0217(6) 0.0292(7) 0.0036(5) 0.0006(5) 0.0014(5)
C22C 0.0192(6) 0.0185(6) 0.0266(6) 0.0024(5) 0.0016(5) 0.0019(5)
C23A 0.0245(6) 0.0188(6) 0.0247(6) 0.0025(5) -0.0002(5) -0.0019(5)
C23C 0.0183(6) 0.0192(6) 0.0258(6) -0.0009(5) -0.0010(5) 0.0028(5)
C24A 0.0253(6) 0.0326(7) 0.0286(7) -0.0013(5) -0.0043(5) 0.0025(5)
C25A 0.0273(7) 0.0284(7) 0.0306(7) 0.0010(5) -0.0003(5) -0.0007(5)
C26A 0.0330(7) 0.0354(8) 0.0320(7) -0.0016(6) -0.0017(6) 0.0038(6)
C27A 0.0330(7) 0.0338(7) 0.0319(7) 0.0017(6) 0.0004(6) -0.0009(6)
C28A 0.0414(9) 0.0493(9) 0.0327(8) 0.0000(7) -0.0024(6) -0.0004(7)
C29A 0.0490(10) 0.0625(11) 0.0329(8) -0.0022(8) 0.0036(7) -0.0103(9)
C30A 0.0326(7) 0.0312(7) 0.0326(7) -0.0054(6) -0.0001(6) -0.0044(6)
C30C 0.0259(6) 0.0225(6) 0.0348(7) -0.0062(5) 0.0035(5) -0.0013(5)
C31A 0.0371(8) 0.0499(10) 0.0476(10) -0.0156(8) -0.0085(7) -0.0057(7)
C31C 0.0354(8) 0.0296(8) 0.0567(10) -0.0141(7) 0.0127(7) -0.0112(6)
C32A 0.0500(10) 0.0300(8) 0.0565(11) -0.0088(7) -0.0052(8) -0.0059(7)
C32C 0.0487(9) 0.0448(9) 0.0370(8) -0.0116(7) -0.0080(7) 0.0002(8)
C33A 0.0592(11) 0.0570(11) 0.0328(8) -0.0100(8) 0.0038(7) -0.0180(9)
C33C 0.0334(8) 0.0252(7) 0.0604(10) -0.0085(7) 0.0138(7) 0.0007(6)
C34A 0.0215(6) 0.0236(6) 0.0339(7) 0.0021(5) 0.0007(5) 0.0033(5)
C34C 0.0247(6) 0.0184(6) 0.0276(6) 0.0004(5) 0.0049(5) -0.0007(5)
C35A 0.0173(6) 0.0270(6) 0.0305(7) 0.0016(5) 0.0013(5) 0.0030(5)
C35C 0.0211(6) 0.0180(6) 0.0271(6) -0.0012(5) 0.0045(5) -0.0039(5)
C36A 0.0227(6) 0.0284(7) 0.0323(7) -0.0042(5) -0.0010(5) 0.0023(5)
C36C 0.0243(6) 0.0239(6) 0.0223(6) 0.0012(5) 0.0026(5) -0.0037(5)
C37A 0.0210(6) 0.0338(7) 0.0265(7) -0.0014(5) -0.0002(5) 0.0031(5)
C37C 0.0245(6) 0.0256(6) 0.0236(6) -0.0042(5) 0.0055(5) -0.0030(5)
C38A 0.0215(6) 0.0296(7) 0.0278(7) 0.0032(5) 0.0010(5) 0.0009(5)
C38C 0.0227(6) 0.0262(6) 0.0284(7) -0.0025(5) 0.0050(5) 0.0018(5)
C39A 0.0156(6) 0.0274(6) 0.0278(6) 0.0003(5) -0.0010(5) 0.0011(5)
C39C 0.0199(6) 0.0263(6) 0.0241(6) -0.0011(5) 0.0018(5) -0.0030(5)
C40A 0.0169(6) 0.0294(7) 0.0245(6) 0.0008(5) 0.0004(5) 0.0033(5)
C40C 0.0216(6) 0.0230(6) 0.0224(6) -0.0040(5) 0.0044(5) -0.0058(5)
C41C 0.030(2) 0.0305(15) 0.0339(9) -0.0128(8) 0.0002(12) 0.0013(18)
C41D 0.030(2) 0.0305(15) 0.0339(9) -0.0128(8) 0.0002(12) 0.0013(18)
C42C 0.0304(18) 0.0387(15) 0.0316(15) -0.0080(11) 0.0000(12) -0.0023(11)
C42D 0.0304(18) 0.0387(15) 0.0316(15) -0.0080(11) 0.0000(12) -0.0023(11)
C43C 0.0331(14) 0.0403(14) 0.0354(14) -0.0118(11) -0.0013(9) -0.0022(9)
C43D 0.0331(14) 0.0403(14) 0.0354(14) -0.0118(11) -0.0013(9) -0.0022(9)
C44C 0.0408(14) 0.0474(16) 0.0504(15) -0.0143(11) -0.0128(10) -0.0023(10)
C44D 0.0408(14) 0.0474(16) 0.0504(15) -0.0143(11) -0.0128(10) -0.0023(10)
C45C 0.0574(14) 0.0466(13) 0.0386(11) -0.0095(10) -0.0127(9) -0.0019(11)
C45D 0.0574(14) 0.0466(13) 0.0386(11) -0.0095(10) -0.0127(9) -0.0019(11)
C46C 0.088(2) 0.0665(18) 0.098(2) -0.0438(17) -0.0098(18) 0.0108(16)
C46D 0.088(2) 0.0665(18) 0.098(2) -0.0438(17) -0.0098(18) 0.0108(16)
C47A 0.0320(7) 0.0410(8) 0.0260(7) -0.0028(6) -0.0027(6) 0.0032(6)
C47C 0.0320(7) 0.0361(8) 0.0244(7) -0.0070(6) 0.0075(5) 0.0000(6)
C48A 0.0460(10) 0.0870(15) 0.0374(9) -0.0077(9) -0.0098(8) -0.0111(10)
C48C 0.0717(13) 0.0762(13) 0.0225(8) -0.0018(8) 0.0061(8) 0.0228(11)
C49A 0.0470(10) 0.0777(13) 0.0336(9) -0.0059(9) 0.0061(7) 0.0134(9)
C49C 0.0451(9) 0.0534(10) 0.0481(10) -0.0264(8) 0.0177(8) -0.0163(8)
C50A 0.0968(16) 0.0515(11) 0.0313(9) 0.0040(8) -0.0168(9) 0.0071(11)
C50C 0.0373(8) 0.0426(9) 0.0367(8) -0.0115(7) 0.0159(6) -0.0047(7)
C51A 0.0203(6) 0.0290(7) 0.0272(6) 0.0020(5) -0.0019(5) -0.0026(5)
C51C 0.0203(6) 0.0349(7) 0.0254(6) -0.0006(5) -0.0004(5) 0.0011(5)
C52A 0.0223(6) 0.0233(6) 0.0223(6) -0.0006(5) -0.0024(5) -0.0048(5)
C52C 0.0195(6) 0.0275(6) 0.0266(6) 0.0026(5) -0.0030(5) 0.0041(5)
C53A 0.0226(6) 0.0297(7) 0.0230(6) 0.0006(5) 0.0017(5) -0.0044(5)
C53C 0.0258(6) 0.0309(7) 0.0280(7) -0.0004(5) -0.0027(5) 0.0065(5)
C54A 0.0280(7) 0.0253(6) 0.0222(6) 0.0025(5) 0.0000(5) -0.0042(5)
C54C 0.0263(7) 0.0257(7) 0.0371(8) 0.0011(6) -0.0075(6) 0.0054(5)
C55A 0.0254(6) 0.0238(6) 0.0255(6) 0.0014(5) -0.0011(5) -0.0004(5)
C55C 0.0264(7) 0.0273(7) 0.0397(8) 0.0070(6) -0.0035(6) -0.0003(5)
C56A 0.0242(6) 0.0230(6) 0.0206(6) -0.0024(5) 0.0008(5) -0.0033(5)
C56C 0.0217(6) 0.0309(7) 0.0287(7) 0.0066(5) -0.0029(5) 0.0037(5)
C57A 0.0253(6) 0.0211(6) 0.0196(6) 0.0005(5) -0.0013(5) -0.0063(5)
C57C 0.0206(6) 0.0277(7) 0.0263(6) 0.0020(5) -0.0043(5) 0.0030(5)
C58A 0.0317(7) 0.0306(7) 0.0219(6) 0.0006(5) -0.0033(5) -0.0066(6)
C58C 0.0236(7) 0.0513(9) 0.0293(7) -0.0006(6) -0.0053(5) 0.0064(6)
C59A 0.0271(6) 0.0280(7) 0.0228(6) 0.0017(5) 0.0000(5) -0.0006(5)
C59C 0.0243(7) 0.0622(10) 0.0286(7) -0.0026(7) -0.0034(6) -0.0027(7)
C60A 0.0311(7) 0.0363(8) 0.0241(6) 0.0020(6) -0.0022(5) -0.0054(6)
C60C 0.0272(7) 0.0519(9) 0.0288(7) -0.0008(6) -0.0030(6) 0.0000(6)
C61A 0.0419(8) 0.0322(7) 0.0234(7) 0.0024(5) -0.0004(6) -0.0001(6)
C61C 0.0423(9) 0.0601(11) 0.0309(8) -0.0026(7) -0.0019(7) -0.0089(8)
C62A 0.0408(8) 0.0458(9) 0.0237(7) 0.0007(6) -0.0012(6) -0.0071(7)
C62C 0.0546(11) 0.0617(12) 0.0378(9) -0.0098(8) 0.0001(8) 0.0074(9)
C63A 0.0619(11) 0.0591(11) 0.0250(8) 0.0037(7) 0.0028(7) -0.0034(9)
C63C 0.113(2) 0.0937(18) 0.0467(12) -0.0264(12) 0.0089(12) -0.0211(16)
C64A 0.0356(8) 0.0372(8) 0.0286(7) 0.0128(6) 0.0030(6) -0.0005(6)
C64C 0.0381(8) 0.0278(7) 0.0497(9) -0.0043(7) -0.0135(7) 0.0033(6)
C65A 0.0467(10) 0.0728(13) 0.0395(9) 0.0292(9) 0.0122(7) 0.0030(9)
C65C 0.0433(9) 0.0480(10) 0.0551(11) -0.0213(8) -0.0054(8) 0.0047(8)
C66A 0.0816(14) 0.0348(9) 0.0609(12) 0.0206(8) 0.0206(10) 0.0024(9)
C66C 0.0472(10) 0.0434(9) 0.0526(10) 0.0010(8) -0.0134(8) -0.0110(8)
C67A 0.0531(10) 0.0758(13) 0.0347(9) 0.0199(9) -0.0092(8) -0.0049(10)
C67C 0.0718(13) 0.0295(9) 0.0818(14) -0.0110(9) -0.0340(11) 0.0128(9)
C68A 0.0244(6) 0.0238(6) 0.0223(6) -0.0012(5) 0.0021(5) -0.0010(5)
C68C 0.0254(7) 0.0403(8) 0.0270(7) 0.0107(6) -0.0024(5) -0.0005(6)
C70 0.130(4) 0.047(3) 0.056(3) -0.014(2) -0.016(3) 0.030(3)
C71 0.052(2) 0.0350(18) 0.0278(17) -0.0046(14) 0.0082(13) -0.0015(15)
C72 0.079(4) 0.052(3) 0.037(2) -0.014(2) 0.003(2) -0.009(2)
C73 0.137(7) 0.050(3) 0.060(3) -0.025(3) 0.003(4) 0.005(3)
C74 0.103(2) 0.0723(17) 0.0781(17) -0.0150(14) 0.0303(16) 0.0079(15)
C77 0.0364(15) 0.0549(16) 0.0290(12) -0.0087(11) 0.0043(10) -0.0105(12)
C80 0.0187(13) 0.0433(9) 0.0304(13) 0.0016(10) -0.0007(8) 0.0087(10)
C81 0.061(3) 0.0587(14) 0.0389(19) 0.0156(14) -0.0044(13) 0.0188(15)
C82 0.0272(11) 0.0517(12) 0.0308(10) 0.0013(9) -0.0035(8) 0.0066(9)
C83 0.0272(11) 0.0517(12) 0.0308(10) 0.0013(9) -0.0035(8) 0.0066(9)
C84 0.0269(8) 0.0408(10) 0.0331(9) 0.0022(7) -0.0050(7) 0.0032(7)
C85 0.0269(8) 0.0408(10) 0.0331(9) 0.0022(7) -0.0050(7) 0.0032(7)
C86 0.028(4) 0.047(5) 0.046(4) 0.006(4) -0.012(4) -0.009(4)
C87 0.0347(12) 0.0385(10) 0.0328(10) 0.0004(8) -0.0082(8) 0.0031(9)
C88 0.0507(18) 0.0436(10) 0.0382(14) 0.0061(11) -0.0028(10) -0.0007(12)
C89 0.0507(18) 0.0436(10) 0.0382(14) 0.0061(11) -0.0028(10) -0.0007(12)
C90 0.061(3) 0.0587(14) 0.0389(19) 0.0156(14) -0.0044(13) 0.0188(15)
C91 0.0187(13) 0.0433(9) 0.0304(13) 0.0016(10) -0.0007(8) 0.0087(10)
C24C 0.030(3) 0.0238(12) 0.0457(17) -0.0034(9) -0.0011(15) 0.0068(12)
C25C 0.035(4) 0.0262(16) 0.047(2) -0.0073(13) 0.004(3) 0.007(3)
C26C 0.046(3) 0.035(2) 0.063(3) -0.0078(16) -0.013(2) -0.0009(19)
C28D 0.077(2) 0.0375(17) 0.064(3) -0.0061(18) -0.008(2) 0.0005(17)
C29D 0.121(5) 0.0419(18) 0.067(2) -0.0037(16) 0.009(3) -0.006(3)
C28C 0.077(2) 0.0375(17) 0.064(3) -0.0061(18) -0.008(2) 0.0005(17)
C29E 0.121(5) 0.0419(18) 0.067(2) -0.0037(16) 0.009(3) -0.006(3)
C29C 0.121(5) 0.0419(18) 0.067(2) -0.0037(16) 0.009(3) -0.006(3)
C24D 0.030(3) 0.0238(12) 0.0457(17) -0.0034(9) -0.0011(15) 0.0068(12)
C25D 0.035(4) 0.0262(16) 0.047(2) -0.0073(13) 0.004(3) 0.007(3)
C28E 0.077(2) 0.0375(17) 0.064(3) -0.0061(18) -0.008(2) 0.0005(17)
C26D 0.046(3) 0.035(2) 0.063(3) -0.0078(16) -0.013(2) -0.0009(19)
C27C 0.066(3) 0.0381(16) 0.0799(18) -0.0192(14) -0.001(3) -0.003(2)
C27E 0.066(3) 0.0381(16) 0.0799(18) -0.0192(14) -0.001(3) -0.003(2)
C27D 0.066(3) 0.0381(16) 0.0799(18) -0.0192(14) -0.001(3) -0.003(2)

loop_
_atom_type_symbol
_atom_type_description
_atom_type_scat_dispersion_real
_atom_type_scat_dispersion_imag
_atom_type_scat_source
C C 0.0033 0.0016 'International Tables Vol C Tables 4.2.6.8 and 6.1.1.4'
H H 0.0000 0.0000 'International Tables Vol C Tables 4.2.6.8 and 6.1.1.4'
O O 0.0106 0.0060 'International Tables Vol C Tables 4.2.6.8 and 6.1.1.4'

loop_
_geom_angle_atom_site_label_1
_geom_angle_atom_site_label_2
_geom_angle_atom_site_label_3
_geom_angle
_geom_angle_site_symmetry_1
_geom_angle_site_symmetry_3
C6A O1A C7A 110.67(10) . .
C6A C1A C2A 118.60(11) . .
C6A C1A C68A 122.10(11) . .
C2A C1A C68A 119.18(11) . .
C6C O1C C7C 116.42(10) . .
C6C C1C C2C 118.23(12) . .
C6C C1C C68C 121.39(12) . .
C2C C1C C68C 119.90(12) . .
C23A O2A C24A 114.90(10) . .
C3A C2A C1A 122.45(12) . .
C3A C2A H2A 118.8 . .
C1A C2A H2A 118.8 . .
C3C C2C C1C 122.46(12) . .
C3C C2C H2C 118.8 . .
C1C C2C H2C 118.8 . .
C40A O3A C91 116.16(12) . .
C40A O3A C80 103.4(4) . .
C2A C3A C4A 116.95(11) . .
C2A C3A C13A 122.97(12) . .
C4A C3A C13A 120.00(12) . .
C23C O3C C24D 111.6(8) . .
C23C O3C C24C 109.7(12) . .
C2C C3C C4C 117.29(12) . .
C2C C3C C13C 122.18(12) . .
C4C C3C C13C 120.30(12) . .
C57A O4A C58A 111.68(9) . .
C5A C4A C3A 122.64(12) . .
C5A C4A H4A 118.7 . .
C3A C4A H4A 118.7 . .
C40C O4C C41C 116.7(3) . .
C40C O4C C41D 111.9(12) . .
C5C C4C C3C 122.43(12) . .
C5C C4C H4C 118.8 . .
C3C C4C H4C 118.8 . .
C4A C5A C6A 118.50(11) . .
C4A C5A C17A 119.61(11) . .
C6A C5A C17A 121.80(11) . .
C57C O5C C58C 110.36(10) . .
C4C C5C C6C 118.32(12) . .
C4C C5C C17C 121.06(11) . .
C6C C5C C17C 120.45(11) . .
O1A C6A C1A 119.54(11) . .
O1A C6A C5A 120.00(11) . .
C1A C6A C5A 120.46(11) . .
O1C C6C C1C 121.03(11) . .
O1C C6C C5C 117.60(11) . .
C1C C6C C5C 121.18(12) . .
C8B C7A O1A 114.7(5) . .
O1A C7A C8A 106.9(2) . .
O1A C7A H7AA 110.4 . .
C8A C7A H7AA 110.4 . .
O1A C7A H7AB 110.4 . .
C8A C7A H7AB 110.4 . .
H7AA C7A H7AB 108.6 . .
C8B C7A H7AC 109(2) . .
O1A C7A H7AC 107(2) . .
C8B C7A H7AD 115(3) . .
O1A C7A H7AD 106(3) . .
H7AC C7A H7AD 104(3) . .
C8C C7C O1C 117.6(3) . .
O1C C7C C8D 108.4(2) . .
C8C C7C H7C 121.2 . .
O1C C7C H7C 121.2 . .
O1C C7C H7CA 110.0 . .
C8D C7C H7CA 110.0 . .
O1C C7C H7CB 110.0 . .
C8D C7C H7CB 110.0 . .
H7CA C7C H7CB 108.4 . .
C9A C8A C7A 115.2(3) . .
C9A C8A H8AA 108.5 . .
C7A C8A H8AA 108.5 . .
C9A C8A H8AB 108.5 . .
C7A C8A H8AB 108.5 . .
H8AA C8A H8AB 107.5 . .
C7A C8B C9B 112.6(6) . .
C7A C8B H8BA 109.1 . .
C9B C8B H8BA 109.1 . .
C7A C8B H8BB 109.1 . .
C9B C8B H8BB 109.1 . .
H8BA C8B H8BB 107.8 . .
C7C C8C C9D 113.6(4) . .
C7C C8C H8CA 108.9 . .
C9D C8C H8CA 108.9 . .
C7C C8C H8CB 108.9 . .
C9D C8C H8CB 108.9 . .
H8CA C8C H8CB 107.7 . .
C9C C8D C7C 115.5(4) . .
C9C C8D H8DA 108.4 . .
C7C C8D H8DA 108.4 . .
C9C C8D H8DB 108.4 . .
C7C C8D H8DB 108.4 . .
H8DA C8D H8DB 107.5 . .
C8A C9A C10A 114.1(3) . .
C8A C9A H9AA 108.7 . .
C10A C9A H9AA 108.7 . .
C8A C9A H9AB 108.7 . .
C10A C9A H9AB 108.7 . .
H9AA C9A H9AB 107.6 . .
C8B C9B C10B 110.1(6) . .
C8B C9B H9BA 109.6 . .
C10B C9B H9BA 109.6 . .
C8B C9B H9BB 109.6 . .
C10B C9B H9BB 109.6 . .
H9BA C9B H9BB 108.2 . .
C71 C9C C8D 116.9(3) . .
C71 C9C H9CA 108.1 . .
C8D C9C H9CA 108.1 . .
C71 C9C H9CB 108.1 . .
C8D C9C H9CB 108.1 . .
H9CA C9C H9CB 107.3 . .
C70 C9D C8C 114.6(4) . .
C70 C9D H9DA 108.6 . .
C8C C9D H9DA 108.6 . .
C70 C9D H9DB 108.6 . .
C8C C9D H9DB 108.6 . .
H9DA C9D H9DB 107.6 . .
C77 C10A C9A 115.4(2) . .
C77 C10A H10A 108.4 . .
C9A C10A H10A 108.4 . .
C77 C10A H10B 108.4 . .
C9A C10A H10B 108.4 . .
H10A C10A H10B 107.5 . .
C11B C10B C9B 114.6(4) . .
C11B C10B H10C 108.6 . .
C9B C10B H10C 108.6 . .
C11B C10B H10D 108.6 . .
C9B C10B H10D 108.6 . .
H10C C10B H10D 107.6 . .
C10B C11B C12B 112.4(10) . .
C10B C11B H11A 109.1 . .
C12B C11B H11A 109.1 . .
C10B C11B H11B 109.1 . .
C12B C11B H11B 109.1 . .
H11A C11B H11B 107.9 . .
C77 C12A H12A 109.5 . .
C77 C12A H12B 109.5 . .
H12A C12A H12B 109.5 . .
C77 C12A H12C 109.5 . .
H12A C12A H12C 109.5 . .
H12B C12A H12C 109.5 . .
C11B C12B H12D 109.5 . .
C11B C12B H12E 109.5 . .
H12D C12B H12E 109.5 . .
C11B C12B H12F 109.5 . .
H12D C12B H12F 109.5 . .
H12E C12B H12F 109.5 . .
C14A C13A C3A 112.07(12) . .
C14A C13A C16A 108.86(13) . .
C3A C13A C16A 108.39(12) . .
C14A C13A C15A 107.53(14) . .
C3A C13A C15A 110.02(12) . .
C16A C13A C15A 109.95(14) . .
C16C C13C C15C 109.07(14) . .
C16C C13C C14C 109.36(16) . .
C15C C13C C14C 107.52(14) . .
C16C C13C C3C 107.90(12) . .
C15C C13C C3C 111.15(12) . .
C14C C13C C3C 111.80(12) . .
C13A C14A H14D 109.5 . .
C13A C14A H14E 109.5 . .
H14D C14A H14E 109.5 . .
C13A C14A H14F 109.5 . .
H14D C14A H14F 109.5 . .
H14E C14A H14F 109.5 . .
C13C C14C H14A 109.5 . .
C13C C14C H14B 109.5 . .
H14A C14C H14B 109.5 . .
C13C C14C H14C 109.5 . .
H14A C14C H14C 109.5 . .
H14B C14C H14C 109.5 . .
C13A C15A H15D 109.5 . .
C13A C15A H15E 109.5 . .
H15D C15A H15E 109.5 . .
C13A C15A H15F 109.5 . .
H15D C15A H15F 109.5 . .
H15E C15A H15F 109.5 . .
C13C C15C H15A 109.5 . .
C13C C15C H15B 109.5 . .
H15A C15C H15B 109.5 . .
C13C C15C H15C 109.5 . .
H15A C15C H15C 109.5 . .
H15B C15C H15C 109.5 . .
C13A C16A H16D 109.5 . .
C13A C16A H16E 109.5 . .
H16D C16A H16E 109.5 . .
C13A C16A H16F 109.5 . .
H16D C16A H16F 109.5 . .
H16E C16A H16F 109.5 . .
C13C C16C H16A 109.5 . .
C13C C16C H16B 109.5 . .
H16A C16C H16B 109.5 . .
C13C C16C H16C 109.5 . .
H16A C16C H16C 109.5 . .
H16B C16C H16C 109.5 . .
C18A C17A C5A 110.23(10) . .
C18A C17A H17C 109.6 . .
C5A C17A H17C 109.6 . .
C18A C17A H17D 109.6 . .
C5A C17A H17D 109.6 . .
H17C C17A H17D 108.1 . .
C5C C17C C18C 110.65(10) . .
C5C C17C H17A 109.5 . .
C18C C17C H17A 109.5 . .
C5C C17C H17B 109.5 . .
C18C C17C H17B 109.5 . .
H17A C17C H17B 108.1 . .
C23A C18A C19A 118.55(11) . .
C23A C18A C17A 120.18(11) . .
C19A C18A C17A 121.09(11) . .
C19C C18C C23C 118.44(11) . .
C19C C18C C17C 119.70(11) . .
C23C C18C C17C 121.80(11) . .
C20A C19A C18A 122.40(12) . .
C20A C19A H19A 118.8 . .
C18A C19A H19A 118.8 . .
C20C C19C C18C 122.36(11) . .
C20C C19C H19C 118.8 . .
C18C C19C H19C 118.8 . .
C19A C20A C21A 116.95(12) . .
C19A C20A C30A 123.18(12) . .
C21A C20A C30A 119.82(12) . .
C19C C20C C21C 117.17(11) . .
C19C C20C C30C 123.54(11) . .
C21C C20C C30C 119.22(11) . .
C22A C21A C20A 122.82(12) . .
C22A C21A H21A 118.6 . .
C20A C21A H21A 118.6 . .
C22C C21C C20C 122.57(12) . .
C22C C21C H21C 118.7 . .
C20C C21C H21C 118.7 . .
C21A C22A C23A 118.23(12) . .
C21A C22A C34A 120.49(12) . .
C23A C22A C34A 120.92(11) . .
C21C C22C C23C 118.22(11) . .
C21C C22C C34C 118.89(11) . .
C23C C22C C34C 122.68(11) . .
O2A C23A C18A 118.90(11) . .
O2A C23A C22A 120.08(11) . .
C18A C23A C22A 120.88(12) . .
O3C C23C C18C 119.78(11) . .
O3C C23C C22C 119.31(11) . .
C18C C23C C22C 120.91(11) . .
O2A C24A C25A 111.84(11) . .
O2A C24A H24E 109.2 . .
C25A C24A H24E 109.2 . .
O2A C24A H24F 109.2 . .
C25A C24A H24F 109.2 . .
H24E C24A H24F 107.9 . .
C24A C25A C26A 112.23(11) . .
C24A C25A H25E 109.2 . .
C26A C25A H25E 109.2 . .
C24A C25A H25F 109.2 . .
C26A C25A H25F 109.2 . .
H25E C25A H25F 107.9 . .
C27A C26A C25A 113.52(12) . .
C27A C26A H26E 108.9 . .
C25A C26A H26E 108.9 . .
C27A C26A H26F 108.9 . .
C25A C26A H26F 108.9 . .
H26E C26A H26F 107.7 . .
C28A C27A C26A 114.20(12) . .
C28A C27A H27E 108.7 . .
C26A C27A H27E 108.7 . .
C28A C27A H27F 108.7 . .
C26A C27A H27F 108.7 . .
H27E C27A H27F 107.6 . .
C27A C28A C29A 113.22(14) . .
C27A C28A H28E 108.9 . .
C29A C28A H28E 108.9 . .
C27A C28A H28F 108.9 . .
C29A C28A H28F 108.9 . .
H28E C28A H28F 107.7 . .
C28A C29A H29G 109.5 . .
C28A C29A H29H 109.5 . .
H29G C29A H29H 109.5 . .
C28A C29A H29I 109.5 . .
H29G C29A H29I 109.5 . .
H29H C29A H29I 109.5 . .
C31A C30A C32A 108.21(13) . .
C31A C30A C20A 112.44(12) . .
C32A C30A C20A 109.48(12) . .
C31A C30A C33A 108.33(13) . .
C32A C30A C33A 109.56(14) . .
C20A C30A C33A 108.79(12) . .
C20C C30C C31C 112.13(11) . .
C20C C30C C32C 109.75(11) . .
C31C C30C C32C 108.42(13) . .
C20C C30C C33C 108.31(11) . .
C31C C30C C33C 108.84(12) . .
C32C C30C C33C 109.35(13) . .
C30A C31A H31D 109.5 . .
C30A C31A H31E 109.5 . .
H31D C31A H31E 109.5 . .
C30A C31A H31F 109.5 . .
H31D C31A H31F 109.5 . .
H31E C31A H31F 109.5 . .
C30C C31C H31A 109.5 . .
C30C C31C H31B 109.5 . .
H31A C31C H31B 109.5 . .
C30C C31C H31C 109.5 . .
H31A C31C H31C 109.5 . .
H31B C31C H31C 109.5 . .
C30A C32A H32D 109.5 . .
C30A C32A H32E 109.5 . .
H32D C32A H32E 109.5 . .
C30A C32A H32F 109.5 . .
H32D C32A H32F 109.5 . .
H32E C32A H32F 109.5 . .
C30C C32C H32A 109.5 . .
C30C C32C H32B 109.5 . .
H32A C32C H32B 109.5 . .
C30C C32C H32C 109.5 . .
H32A C32C H32C 109.5 . .
H32B C32C H32C 109.5 . .
C30A C33A H33D 109.5 . .
C30A C33A H33E 109.5 . .
H33D C33A H33E 109.5 . .
C30A C33A H33F 109.5 . .
H33D C33A H33F 109.5 . .
H33E C33A H33F 109.5 . .
C30C C33C H33A 109.5 . .
C30C C33C H33B 109.5 . .
H33A C33C H33B 109.5 . .
C30C C33C H33C 109.5 . .
H33A C33C H33C 109.5 . .
H33B C33C H33C 109.5 . .
C22A C34A C35A 110.03(10) . .
C22A C34A H34C 109.7 . .
C35A C34A H34C 109.7 . .
C22A C34A H34D 109.7 . .
C35A C34A H34D 109.7 . .
H34C C34A H34D 108.2 . .
C35C C34C C22C 108.75(10) . .
C35C C34C H34A 109.9 . .
C22C C34C H34A 109.9 . .
C35C C34C H34B 109.9 . .
C22C C34C H34B 109.9 . .
H34A C34C H34B 108.3 . .
C36A C35A C40A 118.75(12) . .
C36A C35A C34A 119.03(12) . .
C40A C35A C34A 122.09(12) . .
C36C C35C C40C 118.29(11) . .
C36C C35C C34C 119.90(11) . .
C40C C35C C34C 121.20(11) . .
C35A C36A C37A 122.56(13) . .
C35A C36A H36A 118.7 . .
C37A C36A H36A 118.7 . .
C37C C36C C35C 122.56(12) . .
C37C C36C H36C 118.7 . .
C35C C36C H36C 118.7 . .
C38A C37A C36A 116.77(12) . .
C38A C37A C47A 121.91(12) . .
C36A C37A C47A 121.32(12) . .
C36C C37C C38C 117.15(11) . .
C36C C37C C47C 122.51(12) . .
C38C C37C C47C 120.06(12) . .
C37A C38A C39A 122.68(12) . .
C37A C38A H38A 118.7 . .
C39A C38A H38A 118.7 . .
C39C C38C C37C 122.48(12) . .
C39C C38C H38C 118.8 . .
C37C C38C H38C 118.8 . .
C38A C39A C40A 118.67(12) . .
C38A C39A C51A 119.01(12) . .
C40A C39A C51A 122.23(12) . .
C38C C39C C40C 118.42(12) . .
C38C C39C C51C 121.20(12) . .
C40C C39C C51C 120.17(11) . .
O3A C40A C39A 119.64(11) . .
O3A C40A C35A 119.89(11) . .
C39A C40A C35A 120.43(12) . .
O4C C40C C35C 121.14(11) . .
O4C C40C C39C 117.67(11) . .
C35C C40C C39C 120.98(11) . .
O4C C41C C42C 112.1(7) . .
O4C C41C H41A 109.2 . .
C42C C41C H41A 109.2 . .
O4C C41C H41B 109.2 . .
C42C C41C H41B 109.2 . .
H41A C41C H41B 107.9 . .
C42D C41D O4C 105(3) . .
C42D C41D H41C 110.8 . .
O4C C41D H41C 110.8 . .
C42D C41D H41D 110.8 . .
O4C C41D H41D 110.8 . .
H41C C41D H41D 108.9 . .
C41C C42C C43C 112.1(6) . .
C41C C42C H42A 109.2 . .
C43C C42C H42A 109.2 . .
C41C C42C H42B 109.2 . .
C43C C42C H42B 109.2 . .
H42A C42C H42B 107.9 . .
C43D C42D C41D 109(2) . .
C43D C42D H42C 109.8 . .
C41D C42D H42C 109.8 . .
C43D C42D H42D 109.8 . .
C41D C42D H42D 109.8 . .
H42C C42D H42D 108.2 . .
C44D C43C C42C 114.2(3) . .
C44D C43C H43A 108.7 . .
C42C C43C H43A 108.7 . .
C44D C43C H43B 108.7 . .
C42C C43C H43B 108.7 . .
H43A C43C H43B 107.6 . .
C42D C43D C44C 111.4(13) . .
C42D C43D H43C 109.3 . .
C44C C43D H43C 109.3 . .
C42D C43D H43D 109.3 . .
C44C C43D H43D 109.3 . .
H43C C43D H43D 108.0 . .
C43D C44C C45C 115.9(10) . .
C43D C44C H44A 108.3 . .
C45C C44C H44A 108.3 . .
C43D C44C H44B 108.3 . .
C45C C44C H44B 108.3 . .
H44A C44C H44B 107.4 . .
C45D C44D C43C 114.2(2) . .
C45D C44D H44C 108.7 . .
C43C C44D H44C 108.7 . .
C45D C44D H44D 108.7 . .
C43C C44D H44D 108.7 . .
H44C C44D H44D 107.6 . .
C46C C45C C44C 112.2(8) . .
C46C C45C H45A 109.2 . .
C44C C45C H45A 109.2 . .
C46C C45C H45B 109.2 . .
C44C C45C H45B 109.2 . .
H45A C45C H45B 107.9 . .
C46D C45D C44D 114.6(2) . .
C46D C45D H45C 108.6 . .
C44D C45D H45C 108.6 . .
C46D C45D H45D 108.6 . .
C44D C45D H45D 108.6 . .
H45C C45D H45D 107.6 . .
C45C C46C H46A 109.5 . .
C45C C46C H46B 109.5 . .
H46A C46C H46B 109.5 . .
C45C C46C H46C 109.5 . .
H46A C46C H46C 109.5 . .
H46B C46C H46C 109.5 . .
C45D C46D H46D 109.5 . .
C45D C46D H46E 109.5 . .
H46D C46D H46E 109.5 . .
C45D C46D H46F 109.5 . .
H46D C46D H46F 109.5 . .
H46E C46D H46F 109.5 . .
C49A C47A C48A 108.88(14) . .
C49A C47A C50A 108.00(15) . .
C48A C47A C50A 108.28(15) . .
C49A C47A C37A 108.84(12) . .
C48A C47A C37A 110.99(13) . .
C50A C47A C37A 111.76(13) . .
C48C C47C C49C 109.15(14) . .
C48C C47C C50C 107.67(13) . .
C49C C47C C50C 108.53(12) . .
C48C C47C C37C 112.11(12) . .
C49C C47C C37C 107.95(11) . .
C50C C47C C37C 111.36(11) . .
C47A C48A H48D 109.5 . .
C47A C48A H48E 109.5 . .
H48D C48A H48E 109.5 . .
C47A C48A H48F 109.5 . .
H48D C48A H48F 109.5 . .
H48E C48A H48F 109.5 . .
C47C C48C H48A 109.5 . .
C47C C48C H48B 109.5 . .
H48A C48C H48B 109.5 . .
C47C C48C H48C 109.5 . .
H48A C48C H48C 109.5 . .
H48B C48C H48C 109.5 . .
C47A C49A H49D 109.5 . .
C47A C49A H49E 109.5 . .
H49D C49A H49E 109.5 . .
C47A C49A H49F 109.5 . .
H49D C49A H49F 109.5 . .
H49E C49A H49F 109.5 . .
C47C C49C H49A 109.5 . .
C47C C49C H49B 109.5 . .
H49A C49C H49B 109.5 . .
C47C C49C H49C 109.5 . .
H49A C49C H49C 109.5 . .
H49B C49C H49C 109.5 . .
C47A C50A H50D 109.5 . .
C47A C50A H50E 109.5 . .
H50D C50A H50E 109.5 . .
C47A C50A H50F 109.5 . .
H50D C50A H50F 109.5 . .
H50E C50A H50F 109.5 . .
C47C C50C H50A 109.5 . .
C47C C50C H50B 109.5 . .
H50A C50C H50B 109.5 . .
C47C C50C H50C 109.5 . .
H50A C50C H50C 109.5 . .
H50B C50C H50C 109.5 . .
C52A C51A C39A 110.45(10) . .
C52A C51A H51C 109.6 . .
C39A C51A H51C 109.6 . .
C52A C51A H51D 109.6 . .
C39A C51A H51D 109.6 . .
H51C C51A H51D 108.1 . .
C39C C51C C52C 110.90(10) . .
C39C C51C H51A 109.5 . .
C52C C51C H51A 109.5 . .
C39C C51C H51B 109.5 . .
C52C C51C H51B 109.5 . .
H51A C51C H51B 108.0 . .
C57A C52A C53A 118.11(12) . .
C57A C52A C51A 120.32(11) . .
C53A C52A C51A 121.36(11) . .
C57C C52C C53C 118.46(12) . .
C57C C52C C51C 121.58(12) . .
C53C C52C C51C 119.95(12) . .
C54A C53A C52A 122.27(12) . .
C54A C53A H53A 118.9 . .
C52A C53A H53A 118.9 . .
C54C C53C C52C 122.47(13) . .
C54C C53C H53C 118.8 . .
C52C C53C H53C 118.8 . .
C53A C54A C55A 117.46(12) . .
C53A C54A C64A 122.71(12) . .
C55A C54A C64A 119.78(12) . .
C53C C54C C55C 116.97(13) . .
C53C C54C C64C 122.64(13) . .
C55C C54C C64C 120.29(13) . .
C56A C55A C54A 122.43(12) . .
C56A C55A H55A 118.8 . .
C54A C55A H55A 118.8 . .
C56C C55C C54C 122.64(13) . .
C56C C55C H55C 118.7 . .
C54C C55C H55C 118.7 . .
C55A C56A C57A 118.13(11) . .
C55A C56A C68A 121.56(12) . .
C57A C56A C68A 119.97(11) . .
C55C C56C C57C 118.23(13) . .
C55C C56C C68C 120.21(12) . .
C57C C56C C68C 121.47(13) . .
O4A C57A C52A 119.35(11) . .
O4A C57A C56A 119.03(11) . .
C52A C57A C56A 121.56(11) . .
C52C C57C O5C 119.88(11) . .
C52C C57C C56C 120.73(12) . .
O5C C57C C56C 119.39(12) . .
O4A C58A C59A 108.84(10) . .
O4A C58A H58C 109.9 . .
C59A C58A H58C 109.9 . .
O4A C58A H58D 109.9 . .
C59A C58A H58D 109.9 . .
H58C C58A H58D 108.3 . .
O5C C58C C59C 109.74(12) . .
O5C C58C H58A 109.7 . .
C59C C58C H58A 109.7 . .
O5C C58C H58B 109.7 . .
C59C C58C H58B 109.7 . .
H58A C58C H58B 108.2 . .
C58A C59A C60A 111.12(11) . .
C58A C59A H59C 109.4 . .
C60A C59A H59C 109.4 . .
C58A C59A H59D 109.4 . .
C60A C59A H59D 109.4 . .
H59C C59A H59D 108.0 . .
C58C C59C C60C 114.90(13) . .
C58C C59C H59A 108.5 . .
C60C C59C H59A 108.5 . .
C58C C59C H59B 108.5 . .
C60C C59C H59B 108.5 . .
H59A C59C H59B 107.5 . .
C61A C60A C59A 113.83(12) . .
C61A C60A H60C 108.8 . .
C59A C60A H60C 108.8 . .
C61A C60A H60D 108.8 . .
C59A C60A H60D 108.8 . .
H60C C60A H60D 107.7 . .
C61C C60C C59C 113.15(12) . .
C61C C60C H60A 108.9 . .
C59C C60C H60A 108.9 . .
C61C C60C H60B 108.9 . .
C59C C60C H60B 108.9 . .
H60A C60C H60B 107.8 . .
C62A C61A C60A 113.50(12) . .
C62A C61A H61C 108.9 . .
C60A C61A H61C 108.9 . .
C62A C61A H61D 108.9 . .
C60A C61A H61D 108.9 . .
H61C C61A H61D 107.7 . .
C62C C61C C60C 115.25(14) . .
C62C C61C H61A 108.5 . .
C60C C61C H61A 108.5 . .
C62C C61C H61B 108.5 . .
C60C C61C H61B 108.5 . .
H61A C61C H61B 107.5 . .
C63A C62A C61A 113.38(13) . .
C63A C62A H62C 108.9 . .
C61A C62A H62C 108.9 . .
C63A C62A H62D 108.9 . .
C61A C62A H62D 108.9 . .
H62C C62A H62D 107.7 . .
C63C C62C C61C 113.70(17) . .
C63C C62C H62A 108.8 . .
C61C C62C H62A 108.8 . .
C63C C62C H62B 108.8 . .
C61C C62C H62B 108.8 . .
H62A C62C H62B 107.7 . .
C62A C63A H63D 109.5 . .
C62A C63A H63E 109.5 . .
H63D C63A H63E 109.5 . .
C62A C63A H63F 109.5 . .
H63D C63A H63F 109.5 . .
H63E C63A H63F 109.5 . .
C62C C63C H63A 109.5 . .
C62C C63C H63B 109.5 . .
H63A C63C H63B 109.5 . .
C62C C63C H63C 109.5 . .
H63A C63C H63C 109.5 . .
H63B C63C H63C 109.5 . .
C65A C64A C66A 108.41(14) . .
C65A C64A C67A 107.99(14) . .
C66A C64A C67A 109.63(15) . .
C65A C64A C54A 112.08(12) . .
C66A C64A C54A 109.96(12) . .
C67A C64A C54A 108.72(12) . .
C65C C64C C66C 108.62(13) . .
C65C C64C C54C 112.41(13) . .
C66C C64C C54C 111.45(13) . .
C65C C64C C67C 108.41(15) . .
C66C C64C C67C 108.46(15) . .
C54C C64C C67C 107.37(12) . .
C64A C65A H65D 109.5 . .
C64A C65A H65E 109.5 . .
H65D C65A H65E 109.5 . .
C64A C65A H65F 109.5 . .
H65D C65A H65F 109.5 . .
H65E C65A H65F 109.5 . .
C64C C65C H65A 109.5 . .
C64C C65C H65B 109.5 . .
H65A C65C H65B 109.5 . .
C64C C65C H65C 109.5 . .
H65A C65C H65C 109.5 . .
H65B C65C H65C 109.5 . .
C64A C66A H66D 109.5 . .
C64A C66A H66E 109.5 . .
H66D C66A H66E 109.5 . .
C64A C66A H66F 109.5 . .
H66D C66A H66F 109.5 . .
H66E C66A H66F 109.5 . .
C64C C66C H66A 109.5 . .
C64C C66C H66B 109.5 . .
H66A C66C H66B 109.5 . .
C64C C66C H66C 109.5 . .
H66A C66C H66C 109.5 . .
H66B C66C H66C 109.5 . .
C64A C67A H67D 109.5 . .
C64A C67A H67E 109.5 . .
H67D C67A H67E 109.5 . .
C64A C67A H67F 109.5 . .
H67D C67A H67F 109.5 . .
H67E C67A H67F 109.5 . .
C64C C67C H67A 109.5 . .
C64C C67C H67B 109.5 . .
H67A C67C H67B 109.5 . .
C64C C67C H67C 109.5 . .
H67A C67C H67C 109.5 . .
H67B C67C H67C 109.5 . .
C56A C68A C1A 109.04(10) . .
C56A C68A H68C 109.9 . .
C1A C68A H68C 109.9 . .
C56A C68A H68D 109.9 . .
C1A C68A H68D 109.9 . .
H68C C68A H68D 108.3 . .
C56C C68C C1C 109.40(11) . .
C56C C68C H68A 109.8 . .
C1C C68C H68A 109.8 . .
C56C C68C H68B 109.8 . .
C1C C68C H68B 109.8 . .
H68A C68C H68B 108.2 . .
C73 C70 C9D 115.2(4) . .
C73 C70 H70A 108.5 . .
C9D C70 H70A 108.5 . .
C73 C70 H70B 108.5 . .
C9D C70 H70B 108.5 . .
H70A C70 H70B 107.5 . .
C9C C71 C72 113.9(3) . .
C9C C71 H71A 108.8 . .
C72 C71 H71A 108.8 . .
C9C C71 H71B 108.8 . .
C72 C71 H71B 108.8 . .
H71A C71 H71B 107.7 . .
C74 C72 C71 110.0(4) . .
C74 C72 H72A 109.7 . .
C71 C72 H72A 109.7 . .
C74 C72 H72B 109.7 . .
C71 C72 H72B 109.7 . .
H72A C72 H72B 108.2 . .
C70 C73 C74 124.9(5) . .
C70 C73 H73A 106.1 . .
C74 C73 H73A 106.1 . .
C70 C73 H73B 106.1 . .
C74 C73 H73B 106.1 . .
H73A C73 H73B 106.3 . .
C72 C74 H74A 109.5 . .
C72 C74 H74B 109.5 . .
H74A C74 H74B 109.5 . .
C72 C74 H74C 109.5 . .
H74A C74 H74C 109.5 . .
H74B C74 H74C 109.5 . .
C73 C74 H74D 107(4) . .
C73 C74 H74E 115(4) . .
H74D C74 H74E 109(5) . .
C73 C74 H74F 101(4) . .
H74D C74 H74F 109(5) . .
H74E C74 H74F 115(5) . .
C10A C77 C12A 112.2(6) . .
C10A C77 H77A 109.2 . .
C12A C77 H77A 109.2 . .
C10A C77 H77B 109.2 . .
C12A C77 H77B 109.2 . .
H77A C77 H77B 107.9 . .
C82 C80 O3A 103.7(7) . .
C82 C80 H80A 111.0 . .
O3A C80 H80A 111.0 . .
C82 C80 H80B 111.0 . .
O3A C80 H80B 111.0 . .
H80A C80 H80B 109.0 . .
C89 C81 H81A 109.5 . .
C89 C81 H81B 109.5 . .
H81A C81 H81B 109.5 . .
C89 C81 H81C 109.5 . .
H81A C81 H81C 109.5 . .
H81B C81 H81C 109.5 . .
C84 C82 C80 112.6(9) . .
C84 C82 H82A 109.1 . .
C80 C82 H82A 109.1 . .
C84 C82 H82B 109.1 . .
C80 C82 H82B 109.1 . .
H82A C82 H82B 107.8 . .
C91 C83 C85 115.64(17) . .
C91 C83 H83A 108.4 . .
C85 C83 H83A 108.4 . .
C91 C83 H83B 108.4 . .
C85 C83 H83B 108.4 . .
H83A C83 H83B 107.4 . .
C86 C84 C82 113.8(7) . .
C86 C84 H84A 108.8 . .
C82 C84 H84A 108.8 . .
C86 C84 H84B 108.8 . .
C82 C84 H84B 108.8 . .
H84A C84 H84B 107.7 . .
C83 C85 C87 111.64(16) . .
C83 C85 H85A 109.3 . .
C87 C85 H85A 109.3 . .
C83 C85 H85B 109.3 . .
C87 C85 H85B 109.3 . .
H85A C85 H85B 108.0 . .
C84 C86 C88 116.0(8) . .
C84 C86 H86A 108.3 . .
C88 C86 H86A 108.3 . .
C84 C86 H86B 108.3 . .
C88 C86 H86B 108.3 . .
H86A C86 H86B 107.4 . .
C89 C87 C85 115.55(19) . .
C89 C87 H87A 108.4 . .
C85 C87 H87A 108.4 . .
C89 C87 H87B 108.4 . .
C85 C87 H87B 108.4 . .
H87A C87 H87B 107.5 . .
C86 C88 C90 113.4(15) . .
C86 C88 H88A 108.9 . .
C90 C88 H88A 108.9 . .
C86 C88 H88B 108.9 . .
C90 C88 H88B 108.9 . .
H88A C88 H88B 107.7 . .
C87 C89 C81 113.3(3) . .
C87 C89 H89A 108.9 . .
C81 C89 H89A 108.9 . .
C87 C89 H89B 108.9 . .
C81 C89 H89B 108.9 . .
H89A C89 H89B 107.7 . .
C88 C90 H90A 109.5 . .
C88 C90 H90B 109.5 . .
H90A C90 H90B 109.5 . .
C88 C90 H90C 109.5 . .
H90A C90 H90C 109.5 . .
H90B C90 H90C 109.5 . .
O3A C91 C83 108.38(14) . .
O3A C91 H91A 110.0 . .
C83 C91 H91A 110.0 . .
O3A C91 H91B 110.0 . .
C83 C91 H91B 110.0 . .
H91A C91 H91B 108.4 . .
O3C C24C C25C 104(2) . .
O3C C24C H24A 110.9 . .
C25C C24C H24A 110.9 . .
O3C C24C H24B 110.9 . .
C25C C24C H24B 110.9 . .
H24A C24C H24B 108.9 . .
C26C C25C C24C 124(2) . .
C26C C25C H25A 106.4 . .
C24C C25C H25A 106.4 . .
C26C C25C H25B 106.4 . .
C24C C25C H25B 106.4 . .
H25A C25C H25B 106.5 . .
C27C C26C C25C 118.7(13) . .
C27C C26C H26A 107.7 . .
C25C C26C H26A 107.7 . .
C27C C26C H26B 107.7 . .
C25C C26C H26B 107.7 . .
H26A C26C H26B 107.1 . .
C29E C28D C27E 123.4(12) . .
C29E C28D H28G 106.5 . .
C27E C28D H28G 106.5 . .
C29E C28D H28H 106.5 . .
C27E C28D H28H 106.5 . .
H28G C28D H28H 106.5 . .
C28E C29D H29A 109.5 . .
C28E C29D H29B 109.5 . .
H29A C29D H29B 109.5 . .
C28E C29D H29C 109.5 . .
H29A C29D H29C 109.5 . .
H29B C29D H29C 109.5 . .
C29C C28C C27C 114.0(5) . .
C29C C28C H28A 108.7 . .
C27C C28C H28A 108.7 . .
C29C C28C H28B 108.7 . .
C27C C28C H28B 108.7 . .
H28A C28C H28B 107.6 . .
C28D C29E H29J 109.5 . .
C28D C29E H29K 109.5 . .
H29J C29E H29K 109.5 . .
C28D C29E H29L 109.5 . .
H29J C29E H29L 109.5 . .
H29K C29E H29L 109.5 . .
C28C C29C H29D 109.5 . .
C28C C29C H29E 109.5 . .
H29D C29C H29E 109.5 . .
C28C C29C H29F 109.5 . .
H29D C29C H29F 109.5 . .
H29E C29C H29F 109.5 . .
O3C C24D C25D 112.8(16) . .
O3C C24D H24C 109.0 . .
C25D C24D H24C 109.0 . .
O3C C24D H24D 109.0 . .
C25D C24D H24D 109.0 . .
H24C C24D H24D 107.8 . .
C24D C25D C26D 108.2(12) . .
C24D C25D H25C 110.1 . .
C26D C25D H25C 110.1 . .
C24D C25D H25D 110.1 . .
C26D C25D H25D 110.1 . .
H25C C25D H25D 108.4 . .
C29D C28E C27D 113.3(9) . .
C29D C28E H28C 108.9 . .
C27D C28E H28C 108.9 . .
C29D C28E H28D 108.9 . .
C27D C28E H28D 108.9 . .
H28C C28E H28D 107.7 . .
C25D C26D C27D 109.5(8) . .
C25D C26D H26C 109.8 . .
C27D C26D H26C 109.8 . .
C25D C26D H26D 109.8 . .
C27D C26D H26D 109.8 . .
H26C C26D H26D 108.2 . .
C26C C27C C28C 115.7(6) . .
C26C C27C H27A 108.4 . .
C28C C27C H27A 108.4 . .
C26C C27C H27B 108.4 . .
C28C C27C H27B 108.4 . .
H27A C27C H27B 107.4 . .
C28D C27E H27G 95(6) . .
C28D C27E H27H 106(6) . .
H27G C27E H27H 96(8) . .
C26D C27D C28E 110.9(6) . .
C26D C27D H27C 109.5 . .
C28E C27D H27C 109.5 . .
C26D C27D H27D 109.5 . .
C28E C27D H27D 109.5 . .
H27C C27D H27D 108.1 . .

loop_
_geom_bond_atom_site_label_1
_geom_bond_atom_site_label_2
_geom_bond_distance
_geom_bond_site_symmetry_2
O1A C6A 1.3898(14) .
O1A C7A 1.4385(15) .
C1A C6A 1.3942(17) .
C1A C2A 1.3957(17) .
C1A C68A 1.5179(17) .
O1C C6C 1.3791(15) .
O1C C7C 1.4283(17) .
C1C C6C 1.3938(18) .
C1C C2C 1.3951(19) .
C1C C68C 1.5202(18) .
O2A C23A 1.3781(15) .
O2A C24A 1.4395(16) .
C2A C3A 1.3864(18) .
C2A H2A 0.9500 .
C2C C3C 1.3917(19) .
C2C H2C 0.9500 .
O3A C40A 1.3869(15) .
O3A C91 1.398(3) .
O3A C80 1.619(13) .
C3A C4A 1.3953(18) .
C3A C13A 1.5284(18) .
O3C C23C 1.3913(14) .
O3C C24D 1.42(2) .
O3C C24C 1.46(3) .
C3C C4C 1.3958(19) .
C3C C13C 1.5311(19) .
O4A C57A 1.3840(14) .
O4A C58A 1.4347(15) .
C4A C5A 1.3874(18) .
C4A H4A 0.9500 .
O4C C40C 1.3760(14) .
O4C C41C 1.424(11) .
O4C C41D 1.52(4) .
C4C C5C 1.3891(18) .
C4C H4C 0.9500 .
C5A C6A 1.3979(17) .
C5A C17A 1.5209(17) .
O5C C57C 1.3930(16) .
O5C C58C 1.4373(16) .
C5C C6C 1.3999(18) .
C5C C17C 1.5118(18) .
C7A C8B 1.420(10) .
C7A C8A 1.566(5) .
C7A H7AA 0.9900 .
C7A H7AB 0.9900 .
C7A H7AC 1.09(5) .
C7A H7AD 1.03(5) .
C7C C8C 1.329(6) .
C7C C8D 1.620(6) .
C7C H7C 0.9500 .
C7C H7CA 0.9900 .
C7C H7CB 0.9900 .
C8A C9A 1.515(4) .
C8A H8AA 0.9900 .
C8A H8AB 0.9900 .
C8B C9B 1.490(8) .
C8B H8BA 0.9900 .
C8B H8BB 0.9900 .
C8C C9D 1.525(7) .
C8C H8CA 0.9900 .
C8C H8CB 0.9900 .
C8D C9C 1.510(7) .
C8D H8DA 0.9900 .
C8D H8DB 0.9900 .
C9A C10A 1.523(4) .
C9A H9AA 0.9900 .
C9A H9AB 0.9900 .
C9B C10B 1.541(8) .
C9B H9BA 0.9900 .
C9B H9BB 0.9900 .
C9C C71 1.503(5) .
C9C H9CA 0.9900 .
C9C H9CB 0.9900 .
C9D C70 1.511(6) .
C9D H9DA 0.9900 .
C9D H9DB 0.9900 .
C10A C77 1.515(4) .
C10A H10A 0.9900 .
C10A H10B 0.9900 .
C10B C11B 1.491(8) .
C10B H10C 0.9900 .
C10B H10D 0.9900 .
C11B C12B 1.52(3) .
C11B H11A 0.9900 .
C11B H11B 0.9900 .
C12A C77 1.521(13) .
C12A H12A 0.9800 .
C12A H12B 0.9800 .
C12A H12C 0.9800 .
C12B H12D 0.9800 .
C12B H12E 0.9800 .
C12B H12F 0.9800 .
C13A C14A 1.528(2) .
C13A C16A 1.529(2) .
C13A C15A 1.530(2) .
C13C C16C 1.526(2) .
C13C C15C 1.529(2) .
C13C C14C 1.529(2) .
C14A H14D 0.9800 .
C14A H14E 0.9800 .
C14A H14F 0.9800 .
C14C H14A 0.9800 .
C14C H14B 0.9800 .
C14C H14C 0.9800 .
C15A H15D 0.9800 .
C15A H15E 0.9800 .
C15A H15F 0.9800 .
C15C H15A 0.9800 .
C15C H15B 0.9800 .
C15C H15C 0.9800 .
C16A H16D 0.9800 .
C16A H16E 0.9800 .
C16A H16F 0.9800 .
C16C H16A 0.9800 .
C16C H16B 0.9800 .
C16C H16C 0.9800 .
C17A C18A 1.5160(17) .
C17A H17C 0.9900 .
C17A H17D 0.9900 .
C17C C18C 1.5209(17) .
C17C H17A 0.9900 .
C17C H17B 0.9900 .
C18A C23A 1.3939(17) .
C18A C19A 1.3957(18) .
C18C C19C 1.3936(17) .
C18C C23C 1.3937(17) .
C19A C20A 1.3911(18) .
C19A H19A 0.9500 .
C19C C20C 1.3899(18) .
C19C H19C 0.9500 .
C20A C21A 1.3980(19) .
C20A C30A 1.5343(19) .
C20C C21C 1.3940(17) .
C20C C30C 1.5313(17) .
C21A C22A 1.3867(18) .
C21A H21A 0.9500 .
C21C C22C 1.3893(17) .
C21C H21C 0.9500 .
C22A C23A 1.4003(18) .
C22A C34A 1.5224(17) .
C22C C23C 1.3976(17) .
C22C C34C 1.5216(17) .
C24A C25A 1.5100(19) .
C24A H24E 0.9900 .
C24A H24F 0.9900 .
C25A C26A 1.5215(19) .
C25A H25E 0.9900 .
C25A H25F 0.9900 .
C26A C27A 1.521(2) .
C26A H26E 0.9900 .
C26A H26F 0.9900 .
C27A C28A 1.518(2) .
C27A H27E 0.9900 .
C27A H27F 0.9900 .
C28A C29A 1.520(2) .
C28A H28E 0.9900 .
C28A H28F 0.9900 .
C29A H29G 0.9800 .
C29A H29H 0.9800 .
C29A H29I 0.9800 .
C30A C31A 1.529(2) .
C30A C32A 1.531(2) .
C30A C33A 1.537(2) .
C30C C31C 1.532(2) .
C30C C32C 1.534(2) .
C30C C33C 1.5338(19) .
C31A H31D 0.9800 .
C31A H31E 0.9800 .
C31A H31F 0.9800 .
C31C H31A 0.9800 .
C31C H31B 0.9800 .
C31C H31C 0.9800 .
C32A H32D 0.9800 .
C32A H32E 0.9800 .
C32A H32F 0.9800 .
C32C H32A 0.9800 .
C32C H32B 0.9800 .
C32C H32C 0.9800 .
C33A H33D 0.9800 .
C33A H33E 0.9800 .
C33A H33F 0.9800 .
C33C H33A 0.9800 .
C33C H33B 0.9800 .
C33C H33C 0.9800 .
C34A C35A 1.5256(18) .
C34A H34C 0.9900 .
C34A H34D 0.9900 .
C34C C35C 1.5209(17) .
C34C H34A 0.9900 .
C34C H34B 0.9900 .
C35A C36A 1.3907(19) .
C35A C40A 1.3956(18) .
C35C C36C 1.3943(17) .
C35C C40C 1.3954(18) .
C36A C37A 1.3962(19) .
C36A H36A 0.9500 .
C36C C37C 1.3917(18) .
C36C H36C 0.9500 .
C37A C38A 1.3900(19) .
C37A C47A 1.5333(19) .
C37C C38C 1.3951(19) .
C37C C47C 1.5347(17) .
C38A C39A 1.3936(18) .
C38A H38A 0.9500 .
C38C C39C 1.3905(18) .
C38C H38C 0.9500 .
C39A C40A 1.3950(18) .
C39A C51A 1.5184(18) .
C39C C40C 1.3983(18) .
C39C C51C 1.5121(18) .
C41C C42C 1.513(5) .
C41C H41A 0.9900 .
C41C H41B 0.9900 .
C41D C42D 1.510(18) .
C41D H41C 0.9900 .
C41D H41D 0.9900 .
C42C C43C 1.529(5) .
C42C H42A 0.9900 .
C42C H42B 0.9900 .
C42D C43D 1.497(18) .
C42D H42C 0.9900 .
C42D H42D 0.9900 .
C43C C44D 1.519(4) .
C43C H43A 0.9900 .
C43C H43B 0.9900 .
C43D C44C 1.508(16) .
C43D H43C 0.9900 .
C43D H43D 0.9900 .
C44C C45C 1.544(11) .
C44C H44A 0.9900 .
C44C H44B 0.9900 .
C44D C45D 1.519(3) .
C44D H44C 0.9900 .
C44D H44D 0.9900 .
C45C C46C 1.504(13) .
C45C H45A 0.9900 .
C45C H45B 0.9900 .
C45D C46D 1.507(4) .
C45D H45C 0.9900 .
C45D H45D 0.9900 .
C46C H46A 0.9800 .
C46C H46B 0.9800 .
C46C H46C 0.9800 .
C46D H46D 0.9800 .
C46D H46E 0.9800 .
C46D H46F 0.9800 .
C47A C49A 1.527(2) .
C47A C48A 1.527(2) .
C47A C50A 1.531(2) .
C47C C48C 1.525(2) .
C47C C49C 1.532(2) .
C47C C50C 1.533(2) .
C48A H48D 0.9800 .
C48A H48E 0.9800 .
C48A H48F 0.9800 .
C48C H48A 0.9800 .
C48C H48B 0.9800 .
C48C H48C 0.9800 .
C49A H49D 0.9800 .
C49A H49E 0.9800 .
C49A H49F 0.9800 .
C49C H49A 0.9800 .
C49C H49B 0.9800 .
C49C H49C 0.9800 .
C50A H50D 0.9800 .
C50A H50E 0.9800 .
C50A H50F 0.9800 .
C50C H50A 0.9800 .
C50C H50B 0.9800 .
C50C H50C 0.9800 .
C51A C52A 1.5175(18) .
C51A H51C 0.9900 .
C51A H51D 0.9900 .
C51C C52C 1.5215(18) .
C51C H51A 0.9900 .
C51C H51B 0.9900 .
C52A C57A 1.3928(17) .
C52A C53A 1.3964(18) .
C52C C57C 1.3923(18) .
C52C C53C 1.3947(19) .
C53A C54A 1.3898(18) .
C53A H53A 0.9500 .
C53C C54C 1.388(2) .
C53C H53C 0.9500 .
C54A C55A 1.3962(18) .
C54A C64A 1.5359(18) .
C54C C55C 1.394(2) .
C54C C64C 1.537(2) .
C55A C56A 1.3879(17) .
C55A H55A 0.9500 .
C55C C56C 1.390(2) .
C55C H55C 0.9500 .
C56A C57A 1.3955(18) .
C56A C68A 1.5176(17) .
C56C C57C 1.3982(19) .
C56C C68C 1.5192(19) .
C58A C59A 1.5057(18) .
C58A H58C 0.9900 .
C58A H58D 0.9900 .
C58C C59C 1.508(2) .
C58C H58A 0.9900 .
C58C H58B 0.9900 .
C59A C60A 1.5220(18) .
C59A H59C 0.9900 .
C59A H59D 0.9900 .
C59C C60C 1.519(2) .
C59C H59A 0.9900 .
C59C H59B 0.9900 .
C60A C61A 1.5217(19) .
C60A H60C 0.9900 .
C60A H60D 0.9900 .
C60C C61C 1.511(2) .
C60C H60A 0.9900 .
C60C H60B 0.9900 .
C61A C62A 1.520(2) .
C61A H61C 0.9900 .
C61A H61D 0.9900 .
C61C C62C 1.510(2) .
C61C H61A 0.9900 .
C61C H61B 0.9900 .
C62A C63A 1.517(2) .
C62A H62C 0.9900 .
C62A H62D 0.9900 .
C62C C63C 1.509(3) .
C62C H62A 0.9900 .
C62C H62B 0.9900 .
C63A H63D 0.9800 .
C63A H63E 0.9800 .
C63A H63F 0.9800 .
C63C H63A 0.9800 .
C63C H63B 0.9800 .
C63C H63C 0.9800 .
C64A C65A 1.529(2) .
C64A C66A 1.529(2) .
C64A C67A 1.535(2) .
C64C C65C 1.533(3) .
C64C C66C 1.536(2) .
C64C C67C 1.540(2) .
C65A H65D 0.9800 .
C65A H65E 0.9800 .
C65A H65F 0.9800 .
C65C H65A 0.9800 .
C65C H65B 0.9800 .
C65C H65C 0.9800 .
C66A H66D 0.9800 .
C66A H66E 0.9800 .
C66A H66F 0.9800 .
C66C H66A 0.9800 .
C66C H66B 0.9800 .
C66C H66C 0.9800 .
C67A H67D 0.9800 .
C67A H67E 0.9800 .
C67A H67F 0.9800 .
C67C H67A 0.9800 .
C67C H67B 0.9800 .
C67C H67C 0.9800 .
C68A H68C 0.9900 .
C68A H68D 0.9900 .
C68C H68A 0.9900 .
C68C H68B 0.9900 .
C70 C73 1.496(8) .
C70 H70A 0.9900 .
C70 H70B 0.9900 .
C71 C72 1.515(6) .
C71 H71A 0.9900 .
C71 H71B 0.9900 .
C72 C74 1.400(6) .
C72 H72A 0.9900 .
C72 H72B 0.9900 .
C73 C74 1.590(8) .
C73 H73A 0.9900 .
C73 H73B 0.9900 .
C74 H74A 0.9800 .
C74 H74B 0.9800 .
C74 H74C 0.9800 .
C74 H74D 1.03(7) .
C74 H74E 0.94(7) .
C74 H74F 1.03(7) .
C77 H77A 0.9900 .
C77 H77B 0.9900 .
C80 C82 1.566(13) .
C80 H80A 0.9900 .
C80 H80B 0.9900 .
C81 C89 1.529(5) .
C81 H81A 0.9800 .
C81 H81B 0.9800 .
C81 H81C 0.9800 .
C82 C84 1.539(10) .
C82 H82A 0.9900 .
C82 H82B 0.9900 .
C83 C91 1.498(3) .
C83 C85 1.516(2) .
C83 H83A 0.9900 .
C83 H83B 0.9900 .
C84 C86 1.494(11) .
C84 H84A 0.9900 .
C84 H84B 0.9900 .
C85 C87 1.525(3) .
C85 H85A 0.9900 .
C85 H85B 0.9900 .
C86 C88 1.508(14) .
C86 H86A 0.9900 .
C86 H86B 0.9900 .
C87 C89 1.518(3) .
C87 H87A 0.9900 .
C87 H87B 0.9900 .
C88 C90 1.518(16) .
C88 H88A 0.9900 .
C88 H88B 0.9900 .
C89 H89A 0.9900 .
C89 H89B 0.9900 .
C90 H90A 0.9800 .
C90 H90B 0.9800 .
C90 H90C 0.9800 .
C91 H91A 0.9900 .
C91 H91B 0.9900 .
C24C C25C 1.54(4) .
C24C H24A 0.9900 .
C24C H24B 0.9900 .
C25C C26C 1.476(19) .
C25C H25A 0.9900 .
C25C H25B 0.9900 .
C26C C27C 1.474(13) .
C26C H26A 0.9900 .
C26C H26B 0.9900 .
C28D C29E 1.44(2) .
C28D C27E 1.49(2) .
C28D H28G 0.9900 .
C28D H28H 0.9900 .
C29D C28E 1.455(14) .
C29D H29A 0.9800 .
C29D H29B 0.9800 .
C29D H29C 0.9800 .
C28C C29C 1.472(8) .
C28C C27C 1.520(9) .
C28C H28A 0.9900 .
C28C H28B 0.9900 .
C29E H29J 0.9800 .
C29E H29K 0.9800 .
C29E H29L 0.9800 .
C29C H29D 0.9800 .
C29C H29E 0.9800 .
C29C H29F 0.9800 .
C24D C25D 1.50(3) .
C24D H24C 0.9900 .
C24D H24D 0.9900 .
C25D C26D 1.530(12) .
C25D H25C 0.9900 .
C25D H25D 0.9900 .
C28E C27D 1.562(15) .
C28E H28C 0.9900 .
C28E H28D 0.9900 .
C26D C27D 1.561(8) .
C26D H26C 0.9900 .
C26D H26D 0.9900 .
C27C H27A 0.9900 .
C27C H27B 0.9900 .
C27E H27G 1.10(12) .
C27E H27H 1.10(11) .
C27D H27C 0.9900 .
C27D H27D 0.9900 .

loop_
_geom_torsion_atom_site_label_1
_geom_torsion_atom_site_label_2
_geom_torsion_atom_site_label_3
_geom_torsion_atom_site_label_4
_geom_torsion
_geom_torsion_site_symmetry_1
_geom_torsion_site_symmetry_2
_geom_torsion_site_symmetry_3
_geom_torsion_site_symmetry_4
C6A C1A C2A C3A -0.76(18) . . . .
C68A C1A C2A C3A 175.32(11) . . . .
C6C C1C C2C C3C -2.0(2) . . . .
C68C C1C C2C C3C 170.27(12) . . . .
C1A C2A C3A C4A -4.00(18) . . . .
C1A C2A C3A C13A 179.14(12) . . . .
C1C C2C C3C C4C -0.4(2) . . . .
C1C C2C C3C C13C -174.77(13) . . . .
C2A C3A C4A C5A 3.82(18) . . . .
C13A C3A C4A C5A -179.22(12) . . . .
C2C C3C C4C C5C 1.17(19) . . . .
C13C C3C C4C C5C 175.66(12) . . . .
C3A C4A C5A C6A 1.12(18) . . . .
C3A C4A C5A C17A -175.73(11) . . . .
C3C C4C C5C C6C 0.46(19) . . . .
C3C C4C C5C C17C -174.72(12) . . . .
C7A O1A C6A C1A 96.21(13) . . . .
C7A O1A C6A C5A -83.37(14) . . . .
C2A C1A C6A O1A -173.66(10) . . . .
C68A C1A C6A O1A 10.39(17) . . . .
C2A C1A C6A C5A 5.92(17) . . . .
C68A C1A C6A C5A -170.03(11) . . . .
C4A C5A C6A O1A 173.49(10) . . . .
C17A C5A C6A O1A -9.74(17) . . . .
C4A C5A C6A C1A -6.09(17) . . . .
C17A C5A C6A C1A 170.68(11) . . . .
C7C O1C C6C C1C 72.70(16) . . . .
C7C O1C C6C C5C -112.37(14) . . . .
C2C C1C C6C O1C 178.40(11) . . . .
C68C C1C C6C O1C 6.29(19) . . . .
C2C C1C C6C C5C 3.66(19) . . . .
C68C C1C C6C C5C -168.46(12) . . . .
C4C C5C C6C O1C -177.85(11) . . . .
C17C C5C C6C O1C -2.65(17) . . . .
C4C C5C C6C C1C -2.93(18) . . . .
C17C C5C C6C C1C 172.27(11) . . . .
C6A O1A C7A C8B 172.7(4) . . . .
C6A O1A C7A C8A -172.59(18) . . . .
C6C O1C C7C C8C 103.0(4) . . . .
C6C O1C C7C C8D 120.4(3) . . . .
O1A C7A C8A C9A 71.8(4) . . . .
O1A C7A C8B C9B 73.6(8) . . . .
O1C C7C C8C C9D 178.0(3) . . . .
O1C C7C C8D C9C 167.4(3) . . . .
C7A C8A C9A C10A -174.6(3) . . . .
C7A C8B C9B C10B 176.7(6) . . . .
C7C C8D C9C C71 65.3(5) . . . .
C7C C8C C9D C70 175.3(5) . . . .
C8A C9A C10A C77 -66.7(4) . . . .
C8B C9B C10B C11B -170.8(6) . . . .
C9B C10B C11B C12B 176.9(15) . . . .
C2A C3A C13A C14A -8.36(19) . . . .
C4A C3A C13A C14A 174.87(13) . . . .
C2A C3A C13A C16A 111.81(15) . . . .
C4A C3A C13A C16A -64.97(17) . . . .
C2A C3A C13A C15A -127.94(15) . . . .
C4A C3A C13A C15A 55.29(17) . . . .
C2C C3C C13C C16C 99.20(17) . . . .
C4C C3C C13C C16C -75.02(18) . . . .
C2C C3C C13C C15C -141.25(14) . . . .
C4C C3C C13C C15C 44.53(18) . . . .
C2C C3C C13C C14C -21.1(2) . . . .
C4C C3C C13C C14C 164.69(15) . . . .
C4A C5A C17A C18A 58.88(15) . . . .
C6A C5A C17A C18A -117.86(13) . . . .
C4C C5C C17C C18C 101.46(13) . . . .
C6C C5C C17C C18C -73.61(15) . . . .
C5A C17A C18A C23A 81.35(14) . . . .
C5A C17A C18A C19A -93.60(14) . . . .
C5C C17C C18C C19C -55.22(15) . . . .
C5C C17C C18C C23C 121.99(12) . . . .
C23A C18A C19A C20A -1.11(19) . . . .
C17A C18A C19A C20A 173.92(12) . . . .
C23C C18C C19C C20C -0.18(18) . . . .
C17C C18C C19C C20C 177.12(11) . . . .
C18A C19A C20A C21A -1.37(19) . . . .
C18A C19A C20A C30A -178.89(12) . . . .
C18C C19C C20C C21C -3.41(18) . . . .
C18C C19C C20C C30C 179.62(11) . . . .
C19A C20A C21A C22A 0.8(2) . . . .
C30A C20A C21A C22A 178.46(12) . . . .
C19C C20C C21C C22C 2.17(18) . . . .
C30C C20C C21C C22C 179.28(11) . . . .
C20A C21A C22A C23A 2.1(2) . . . .
C20A C21A C22A C34A -171.10(12) . . . .
C20C C21C C22C C23C 2.59(18) . . . .
C20C C21C C22C C34C -172.29(11) . . . .
C24A O2A C23A C18A 108.85(13) . . . .
C24A O2A C23A C22A -75.22(14) . . . .
C19A C18A C23A O2A -179.90(11) . . . .
C17A C18A C23A O2A 5.03(17) . . . .
C19A C18A C23A C22A 4.21(18) . . . .
C17A C18A C23A C22A -170.87(11) . . . .
C21A C22A C23A O2A 179.46(11) . . . .
C34A C22A C23A O2A -7.34(18) . . . .
C21A C22A C23A C18A -4.69(18) . . . .
C34A C22A C23A C18A 168.50(11) . . . .
C24D O3C C23C C18C 83.0(7) . . . .
C24C O3C C23C C18C 77.9(10) . . . .
C24D O3C C23C C22C -97.6(7) . . . .
C24C O3C C23C C22C -102.7(10) . . . .
C19C C18C C23C O3C -175.43(11) . . . .
C17C C18C C23C O3C 7.33(17) . . . .
C19C C18C C23C C22C 5.18(18) . . . .
C17C C18C C23C C22C -172.06(11) . . . .
C21C C22C C23C O3C 174.27(10) . . . .
C34C C22C C23C O3C -11.06(17) . . . .
C21C C22C C23C C18C -6.34(18) . . . .
C34C C22C C23C C18C 168.33(11) . . . .
C23A O2A C24A C25A -104.39(13) . . . .
O2A C24A C25A C26A -173.65(11) . . . .
C24A C25A C26A C27A 173.34(12) . . . .
C25A C26A C27A C28A -177.50(13) . . . .
C26A C27A C28A C29A 175.40(14) . . . .
C19A C20A C30A C31A -3.00(19) . . . .
C21A C20A C30A C31A 179.55(13) . . . .
C19A C20A C30A C32A -123.31(14) . . . .
C21A C20A C30A C32A 59.23(17) . . . .
C19A C20A C30A C33A 116.99(15) . . . .
C21A C20A C30A C33A -60.46(17) . . . .
C19C C20C C30C C31C 0.28(18) . . . .
C21C C20C C30C C31C -176.63(12) . . . .
C19C C20C C30C C32C -120.28(14) . . . .
C21C C20C C30C C32C 62.80(16) . . . .
C19C C20C C30C C33C 120.40(14) . . . .
C21C C20C C30C C33C -56.52(16) . . . .
C21A C22A C34A C35A 96.45(14) . . . .
C23A C22A C34A C35A -76.59(15) . . . .
C21C C22C C34C C35C 58.01(15) . . . .
C23C C22C C34C C35C -116.62(13) . . . .
C22A C34A C35A C36A -65.10(15) . . . .
C22A C34A C35A C40A 110.72(13) . . . .
C22C C34C C35C C36C -99.70(13) . . . .
C22C C34C C35C C40C 71.21(14) . . . .
C40A C35A C36A C37A -1.54(19) . . . .
C34A C35A C36A C37A 174.41(12) . . . .
C40C C35C C36C C37C -2.69(18) . . . .
C34C C35C C36C C37C 168.48(11) . . . .
C35A C36A C37A C38A -1.35(19) . . . .
C35A C36A C37A C47A 177.96(12) . . . .
C35C C36C C37C C38C 0.25(19) . . . .
C35C C36C C37C C47C -173.60(12) . . . .
C36A C37A C38A C39A 1.71(19) . . . .
C47A C37A C38A C39A -177.60(12) . . . .
C36C C37C C38C C39C 0.69(19) . . . .
C47C C37C C38C C39C 174.70(12) . . . .
C37A C38A C39A C40A 0.85(19) . . . .
C37A C38A C39A C51A -175.81(12) . . . .
C37C C38C C39C C40C 0.84(19) . . . .
C37C C38C C39C C51C -173.98(12) . . . .
C91 O3A C40A C39A -88.0(2) . . . .
C80 O3A C40A C39A -86.9(6) . . . .
C91 O3A C40A C35A 94.3(2) . . . .
C80 O3A C40A C35A 95.4(6) . . . .
C38A C39A C40A O3A 178.49(11) . . . .
C51A C39A C40A O3A -4.97(18) . . . .
C38A C39A C40A C35A -3.85(18) . . . .
C51A C39A C40A C35A 172.69(11) . . . .
C36A C35A C40A O3A -178.16(11) . . . .
C34A C35A C40A O3A 6.01(18) . . . .
C36A C35A C40A C39A 4.19(18) . . . .
C34A C35A C40A C39A -171.64(11) . . . .
C41C O4C C40C C35C 68.2(3) . . . .
C41D O4C C40C C35C 73.3(12) . . . .
C41C O4C C40C C39C -117.0(3) . . . .
C41D O4C C40C C39C -111.9(12) . . . .
C36C C35C C40C O4C 178.92(11) . . . .
C34C C35C C40C O4C 7.87(17) . . . .
C36C C35C C40C C39C 4.25(18) . . . .
C34C C35C C40C C39C -166.79(11) . . . .
C38C C39C C40C O4C -178.22(11) . . . .
C51C C39C C40C O4C -3.35(17) . . . .
C38C C39C C40C C35C -3.37(18) . . . .
C51C C39C C40C C35C 171.50(11) . . . .
C40C O4C C41C C42C 116.5(5) . . . .
C40C O4C C41D C42D 131.6(19) . . . .
O4C C41C C42C C43C 177.5(4) . . . .
O4C C41D C42D C43D 163.6(19) . . . .
C41C C42C C43C C44D -175.4(4) . . . .
C41D C42D C43D C44C 173(2) . . . .
C42D C43D C44C C45C 169.2(14) . . . .
C42C C43C C44D C45D -178.1(3) . . . .
C43D C44C C45C C46C 65.0(12) . . . .
C43C C44D C45D C46D -60.2(3) . . . .
C38A C37A C47A C49A 101.17(16) . . . .
C36A C37A C47A C49A -78.11(17) . . . .
C38A C37A C47A C48A -139.02(15) . . . .
C36A C37A C47A C48A 41.70(19) . . . .
C38A C37A C47A C50A -18.03(19) . . . .
C36A C37A C47A C50A 162.70(14) . . . .
C36C C37C C47C C48C -17.66(19) . . . .
C38C C37C C47C C48C 168.66(14) . . . .
C36C C37C C47C C49C 102.59(15) . . . .
C38C C37C C47C C49C -71.09(16) . . . .
C36C C37C C47C C50C -138.37(13) . . . .
C38C C37C C47C C50C 47.95(17) . . . .
C38A C39A C51A C52A 61.01(15) . . . .
C40A C39A C51A C52A -115.52(13) . . . .
C38C C39C C51C C52C 97.76(14) . . . .
C40C C39C C51C C52C -76.97(15) . . . .
C39A C51A C52A C57A 79.75(15) . . . .
C39A C51A C52A C53A -94.88(14) . . . .
C39C C51C C52C C57C 120.70(13) . . . .
C39C C51C C52C C53C -58.47(15) . . . .
C57A C52A C53A C54A -0.95(19) . . . .
C51A C52A C53A C54A 173.80(12) . . . .
C57C C52C C53C C54C 0.06(19) . . . .
C51C C52C C53C C54C 179.26(12) . . . .
C52A C53A C54A C55A -0.14(19) . . . .
C52A C53A C54A C64A -177.43(12) . . . .
C52C C53C C54C C55C -4.93(19) . . . .
C52C C53C C54C C64C 171.32(12) . . . .
C53A C54A C55A C56A -0.08(19) . . . .
C64A C54A C55A C56A 177.29(12) . . . .
C53C C54C C55C C56C 3.8(2) . . . .
C64C C54C C55C C56C -172.56(12) . . . .
C54A C55A C56A C57A 1.37(19) . . . .
C54A C55A C56A C68A -171.93(12) . . . .
C54C C55C C56C C57C 2.2(2) . . . .
C54C C55C C56C C68C -174.41(12) . . . .
C58A O4A C57A C52A 91.25(13) . . . .
C58A O4A C57A C56A -91.53(13) . . . .
C53A C52A C57A O4A 179.45(11) . . . .
C51A C52A C57A O4A 4.65(17) . . . .
C53A C52A C57A C56A 2.31(18) . . . .
C51A C52A C57A C56A -172.50(11) . . . .
C55A C56A C57A O4A -179.67(11) . . . .
C68A C56A C57A O4A -6.25(17) . . . .
C55A C56A C57A C52A -2.51(18) . . . .
C68A C56A C57A C52A 170.90(11) . . . .
C53C C52C C57C O5C -173.19(11) . . . .
C51C C52C C57C O5C 7.63(18) . . . .
C53C C52C C57C C56C 6.22(18) . . . .
C51C C52C C57C C56C -172.96(12) . . . .
C58C O5C C57C C52C 89.01(14) . . . .
C58C O5C C57C C56C -90.41(14) . . . .
C55C C56C C57C C52C -7.29(19) . . . .
C68C C56C C57C C52C 169.25(12) . . . .
C55C C56C C57C O5C 172.12(11) . . . .
C68C C56C C57C O5C -11.33(18) . . . .
C57A O4A C58A C59A 177.48(11) . . . .
C57C O5C C58C C59C 178.82(11) . . . .
O4A C58A C59A C60A -178.68(11) . . . .
O5C C58C C59C C60C -68.43(17) . . . .
C58A C59A C60A C61A 178.42(12) . . . .
C58C C59C C60C C61C -171.76(14) . . . .
C59A C60A C61A C62A -173.22(12) . . . .
C59C C60C C61C C62C -179.29(15) . . . .
C60A C61A C62A C63A 173.50(14) . . . .
C60C C61C C62C C63C -178.34(18) . . . .
C53A C54A C64A C65A -5.5(2) . . . .
C55A C54A C64A C65A 177.30(14) . . . .
C53A C54A C64A C66A -126.13(16) . . . .
C55A C54A C64A C66A 56.64(18) . . . .
C53A C54A C64A C67A 113.83(16) . . . .
C55A C54A C64A C67A -63.39(18) . . . .
C53C C54C C64C C65C 15.00(19) . . . .
C55C C54C C64C C65C -168.86(13) . . . .
C53C C54C C64C C66C 137.22(14) . . . .
C55C C54C C64C C66C -46.65(18) . . . .
C53C C54C C64C C67C -104.14(17) . . . .
C55C C54C C64C C67C 71.99(18) . . . .
C55A C56A C68A C1A 96.54(14) . . . .
C57A C56A C68A C1A -76.64(14) . . . .
C6A C1A C68A C56A 114.88(13) . . . .
C2A C1A C68A C56A -61.05(15) . . . .
C55C C56C C68C C1C 62.26(16) . . . .
C57C C56C C68C C1C -114.22(14) . . . .
C6C C1C C68C C56C 70.25(16) . . . .
C2C C1C C68C C56C -101.74(14) . . . .
C8C C9D C70 C73 -179.0(5) . . . .
C8D C9C C71 C72 175.4(4) . . . .
C9C C71 C72 C74 -175.7(4) . . . .
C9D C70 C73 C74 56.6(9) . . . .
C9A C10A C77 C12A 173.2(6) . . . .
C40A O3A C80 C82 161.6(7) . . . .
O3A C80 C82 C84 74.1(11) . . . .
C80 C82 C84 C86 178.6(8) . . . .
C91 C83 C85 C87 176.8(2) . . . .
C82 C84 C86 C88 175.5(9) . . . .
C83 C85 C87 C89 63.6(2) . . . .
C84 C86 C88 C90 172.1(13) . . . .
C85 C87 C89 C81 -170.6(2) . . . .
C40A O3A C91 C83 178.18(17) . . . .
C85 C83 C91 O3A 173.8(2) . . . .
C23C O3C C24C C25C -178.2(12) . . . .
O3C C24C C25C C26C -49(3) . . . .
C24C C25C C26C C27C -169.2(19) . . . .
C23C O3C C24D C25D -164.4(8) . . . .
O3C C24D C25D C26D -76.7(14) . . . .
C24D C25D C26D C27D -171.7(11) . . . .
C25C C26C C27C C28C 70.5(17) . . . .
C29C C28C C27C C26C -177.1(7) . . . .
C25D C26D C27D C28E 172.1(9) . . . .
C29D C28E C27D C26D -173.0(6) . . . .
